data_4033165
loop_
_publ_author_name
'Hahn, Lena'
'Hermannsdorfer, Andr\'e'
'G\"unther, Benjamin'
'Wesp, Tobias'
'B\"uhler, Bastian'
'Zschieschang, Ute'
'Wadepohl, Hubert'
'Klauk, Hagen'
'Gade, Lutz H.'

_publ_section_title
;
 (Oligo-)Thiophene Functionalized Tetraazaperopyrenes: Donor-Acceptor Dyes
 and Ambipolar Organic Semiconductors.
;
_journal_issue 23
_journal_name_full 'The Journal of organic chemistry'
_journal_page_first 12492
_journal_page_last 12502
_journal_paper_doi 10.1021/acs.joc.7b02286
_journal_volume 82
_journal_year 2017
_chemical_formula_sum 'C68 H64 F14 N4 S4'
_chemical_formula_weight 1331.47
_space_group_crystal_system triclinic
_space_group_IT_number 2
_space_group_name_Hall '-P 1'
_space_group_name_H-M_alt 'P -1'
_symmetry_cell_setting triclinic
_symmetry_Int_Tables_number 2
_symmetry_space_group_name_Hall '-P 1'
_symmetry_space_group_name_H-M 'P -1'
_atom_sites_solution_hydrogens mixed
_atom_sites_solution_primary iterative
_atom_sites_solution_secondary difmap
_audit_block_code ga_ah1
_audit_creation_date
;
'Tue Oct 13 11:14:17 2015'
;
_audit_creation_method
;
Olex2 1.2
(compiled 2015.09.30 svn.r3233 for OlexSys, GUI svn.r5103)
;
_audit_update_record '13.10.2015 11:17:13 CEST UTC+02:00  encif 1.35'
_cell_angle_alpha 107.5526(18)
_cell_angle_beta 100.5745(16)
_cell_angle_gamma 111.0829(18)
_cell_formula_units_Z 3
_cell_length_a 15.3304(3)
_cell_length_b 17.3728(4)
_cell_length_c 21.0398(4)
_cell_measurement_reflns_used 27623
_cell_measurement_temperature 120(1)
_cell_measurement_theta_max 70.3510
_cell_measurement_theta_min 4.4490
_cell_volume 4708.9(2)
_computing_cell_refinement
;
CrysAlisPro, Agilent Technologies,
Version 1.171.37.35h (release 09-02-2015 CrysAlis171 .NET)
(compiled Feb  9 2015,16:26:32)
;
_computing_data_collection
;
CrysAlisPro, Agilent Technologies,
Version 1.171.37.35h (release 09-02-2015 CrysAlis171 .NET)
(compiled Feb  9 2015,16:26:32)
;
_computing_data_reduction
;
CrysAlisPro, Agilent Technologies,
Version 1.171.37.35h (release 09-02-2015 CrysAlis171 .NET)
(compiled Feb  9 2015,16:26:32)
;
_computing_molecular_graphics 'Olex2 (Dolomanov et al., 2009)'
_computing_publication_material 'encif (Wadepohl, 2009-14); encifer 1.5 (CCDC, 2014)'
_computing_structure_refinement 'ShelXL (Sheldrick, 2015)'
_computing_structure_solution 'SUPERFLIP (Palatinus, 2007-2009)'
_diffrn_ambient_environment 'perfluoro polyether oil / N~2~'
_diffrn_ambient_temperature 120(1)
_diffrn_detector 'CCD plate'
_diffrn_detector_area_resol_mean 7.9621
_diffrn_detector_type Eos
_diffrn_measured_fraction_theta_full 0.999
_diffrn_measured_fraction_theta_max 0.987
_diffrn_measurement_details
;
#__ type_ start__ end____ width___ exp.time_
  1 omega  -21.00   55.00   1.0000    3.0000
omega____ theta____ kappa____ phi______ frames
    -        0.0000   57.0000   90.0000 76

#__ type_ start__ end____ width___ exp.time_
  2 omega  -22.00   69.00   1.0000    3.0000
omega____ theta____ kappa____ phi______ frames
    -        0.0000   77.0000  -60.0000 91

#__ type_ start__ end____ width___ exp.time_
  3 omega  -50.00  -19.00   1.0000    3.0000
omega____ theta____ kappa____ phi______ frames
    -        0.0000  -38.0000  150.0000 31

#__ type_ start__ end____ width___ exp.time_
  4 omega  -28.00   24.00   1.0000    3.0000
omega____ theta____ kappa____ phi______ frames
    -        0.0000  -38.0000  -30.0000 52

#__ type_ start__ end____ width___ exp.time_
  5 omega  -19.00   42.00   1.0000    3.0000
omega____ theta____ kappa____ phi______ frames
    -        0.0000   57.0000 -180.0000 61

#__ type_ start__ end____ width___ exp.time_
  6 omega  -54.00  -29.00   1.0000    3.0000
omega____ theta____ kappa____ phi______ frames
    -        0.0000  -38.0000  -30.0000 25

#__ type_ start__ end____ width___ exp.time_
  7 omega  -40.00    2.00   1.0000    3.0000
omega____ theta____ kappa____ phi______ frames
    -       10.0000  118.0000  144.2251 42

#__ type_ start__ end____ width___ exp.time_
  8 omega  -26.00    9.00   1.0000    3.0000
omega____ theta____ kappa____ phi______ frames
    -       22.0000  111.0000  171.9231 35

#__ type_ start__ end____ width___ exp.time_
  9 omega  -10.00   15.00   1.0000    9.0000
omega____ theta____ kappa____ phi______ frames
    -       34.0000  103.0000  -15.4145 25

#__ type_ start__ end____ width___ exp.time_
 10 omega    0.00   25.00   1.0000    9.0000
omega____ theta____ kappa____ phi______ frames
    -       38.0000   94.0000 -147.9720 25

#__ type_ start__ end____ width___ exp.time_
 11 omega    5.00   30.00   1.0000    9.0000
omega____ theta____ kappa____ phi______ frames
    -       42.0000   90.0000  167.2694 25

#__ type_ start__ end____ width___ exp.time_
 12 omega    6.00   31.00   1.0000    9.0000
omega____ theta____ kappa____ phi______ frames
    -       42.0000   88.0000  116.8377 25

#__ type_ start__ end____ width___ exp.time_
 13 omega   13.00   38.00   1.0000    9.0000
omega____ theta____ kappa____ phi______ frames
    -       46.0000   83.0000  -73.3873 25

#__ type_ start__ end____ width___ exp.time_
 14 omega   12.00   37.00   1.0000    9.0000
omega____ theta____ kappa____ phi______ frames
    -       46.0000   84.0000  109.3278 25

#__ type_ start__ end____ width___ exp.time_
 15 omega   12.00   37.00   1.0000    9.0000
omega____ theta____ kappa____ phi______ frames
    -       46.0000   84.0000   -3.5907 25

#__ type_ start__ end____ width___ exp.time_
 16 omega   15.00   40.00   1.0000    9.0000
omega____ theta____ kappa____ phi______ frames
    -       46.0000   79.0000   31.9777 25

#__ type_ start__ end____ width___ exp.time_
 17 omega   14.00   39.00   1.0000    9.0000
omega____ theta____ kappa____ phi______ frames
    -       46.0000   80.0000  -98.0474 25

#__ type_ start__ end____ width___ exp.time_
 18 omega   12.00   37.00   1.0000    9.0000
omega____ theta____ kappa____ phi______ frames
    -       46.0000   84.0000  -41.7301 25

#__ type_ start__ end____ width___ exp.time_
 19 omega   14.00   39.00   1.0000    9.0000
omega____ theta____ kappa____ phi______ frames
    -       46.0000   81.0000 -129.3967 25

#__ type_ start__ end____ width___ exp.time_
 20 omega   13.00   38.00   1.0000    9.0000
omega____ theta____ kappa____ phi______ frames
    -       46.0000   83.0000   63.0820 25

#__ type_ start__ end____ width___ exp.time_
 21 omega   12.00   37.00   1.0000    9.0000
omega____ theta____ kappa____ phi______ frames
    -       46.0000   84.0000 -177.0276 25

#__ type_ start__ end____ width___ exp.time_
 22 omega   18.00   43.00   1.0000    9.0000
omega____ theta____ kappa____ phi______ frames
    -       50.0000   80.0000   39.3892 25

#__ type_ start__ end____ width___ exp.time_
 23 omega   18.00   43.00   1.0000    9.0000
omega____ theta____ kappa____ phi______ frames
    -       50.0000   80.0000  -33.8269 25

#__ type_ start__ end____ width___ exp.time_
 24 omega   18.00   43.00   1.0000    9.0000
omega____ theta____ kappa____ phi______ frames
    -       50.0000   80.0000  161.7605 25

#__ type_ start__ end____ width___ exp.time_
 25 omega   19.00   44.00   1.0000    9.0000
omega____ theta____ kappa____ phi______ frames
    -       50.0000   78.0000  122.5724 25

#__ type_ start__ end____ width___ exp.time_
 26 omega   18.00   43.00   1.0000    9.0000
omega____ theta____ kappa____ phi______ frames
    -       50.0000   80.0000  -56.4243 25

#__ type_ start__ end____ width___ exp.time_
 27 omega   26.00   51.00   1.0000    9.0000
omega____ theta____ kappa____ phi______ frames
    -       54.0000   76.0000  163.3748 25

#__ type_ start__ end____ width___ exp.time_
 28 omega   24.00   51.00   1.0000    9.0000
omega____ theta____ kappa____ phi______ frames
    -       54.0000   77.0000 -171.6238 27

#__ type_ start__ end____ width___ exp.time_
 29 omega   23.00  104.00   1.0000    9.0000
omega____ theta____ kappa____ phi______ frames
    -       54.0000 -125.0000  120.0000 81

#__ type_ start__ end____ width___ exp.time_
 30 omega  -15.00   74.00   1.0000    9.0000
omega____ theta____ kappa____ phi______ frames
    -       54.0000  -57.0000  -60.0000 89

#__ type_ start__ end____ width___ exp.time_
 31 omega   25.00   50.00   1.0000    9.0000
omega____ theta____ kappa____ phi______ frames
    -       54.0000   77.0000    0.0000 25

#__ type_ start__ end____ width___ exp.time_
 32 omega  -16.00   82.00   1.0000    9.0000
omega____ theta____ kappa____ phi______ frames
    -       54.0000  -77.0000  150.0000 98

#__ type_ start__ end____ width___ exp.time_
 33 omega   24.00   51.00   1.0000    9.0000
omega____ theta____ kappa____ phi______ frames
    -       54.0000   77.0000  -90.0000 27

#__ type_ start__ end____ width___ exp.time_
 34 omega  -14.00   75.00   1.0000    9.0000
omega____ theta____ kappa____ phi______ frames
    -       54.0000  -57.0000 -150.0000 89

#__ type_ start__ end____ width___ exp.time_
 35 omega   23.00   48.00   1.0000    9.0000
omega____ theta____ kappa____ phi______ frames
    -       54.0000   78.0000  145.2783 25

#__ type_ start__ end____ width___ exp.time_
 36 omega   25.00   52.00   1.0000    9.0000
omega____ theta____ kappa____ phi______ frames
    -       54.0000   77.0000 -150.0000 27

#__ type_ start__ end____ width___ exp.time_
 37 omega   23.00   48.00   1.0000    9.0000
omega____ theta____ kappa____ phi______ frames
    -       54.0000   78.0000 -136.3174 25

#__ type_ start__ end____ width___ exp.time_
 38 omega   29.00   56.00   1.0000    9.0000
omega____ theta____ kappa____ phi______ frames
    -       54.0000   77.0000 -120.0000 27

#__ type_ start__ end____ width___ exp.time_
 39 omega   24.00   51.00   1.0000    9.0000
omega____ theta____ kappa____ phi______ frames
    -       54.0000   77.0000   90.0000 27

#__ type_ start__ end____ width___ exp.time_
 40 omega   23.00   48.00   1.0000    9.0000
omega____ theta____ kappa____ phi______ frames
    -       54.0000   78.0000   96.5443 25

#__ type_ start__ end____ width___ exp.time_
 41 omega   30.00   57.00   1.0000    9.0000
omega____ theta____ kappa____ phi______ frames
    -       58.0000   75.0000  -65.3401 27

#__ type_ start__ end____ width___ exp.time_
 42 omega   30.00   57.00   1.0000    9.0000
omega____ theta____ kappa____ phi______ frames
    -       58.0000   75.0000  -50.7083 27

#__ type_ start__ end____ width___ exp.time_
 43 omega   29.00   54.00   1.0000    9.0000
omega____ theta____ kappa____ phi______ frames
    -       58.0000   77.0000   25.3440 25

#__ type_ start__ end____ width___ exp.time_
 44 omega   33.00   60.00   1.0000    9.0000
omega____ theta____ kappa____ phi______ frames
    -       58.0000   77.0000 -136.4612 27

#__ type_ start__ end____ width___ exp.time_
 45 omega   29.00   56.00   1.0000    9.0000
omega____ theta____ kappa____ phi______ frames
    -       58.0000   75.0000 -171.2117 27

#__ type_ start__ end____ width___ exp.time_
 46 omega   30.00   57.00   1.0000    9.0000
omega____ theta____ kappa____ phi______ frames
    -       58.0000   74.0000   56.1331 27

#__ type_ start__ end____ width___ exp.time_
 47 omega   30.00   55.00   1.0000    9.0000
omega____ theta____ kappa____ phi______ frames
    -       58.0000   76.0000    2.9090 25

#__ type_ start__ end____ width___ exp.time_
 48 omega   29.00   77.00   1.0000    9.0000
omega____ theta____ kappa____ phi______ frames
    -       58.0000   75.0000  152.6692 48

#__ type_ start__ end____ width___ exp.time_
 49 omega   30.00   55.00   1.0000    9.0000
omega____ theta____ kappa____ phi______ frames
    -       58.0000   75.0000  106.5880 25

#__ type_ start__ end____ width___ exp.time_
 50 omega   29.00   56.00   1.0000    9.0000
omega____ theta____ kappa____ phi______ frames
    -       58.0000   75.0000   39.1992 27

#__ type_ start__ end____ width___ exp.time_
 51 omega   31.00   56.00   1.0000    9.0000
omega____ theta____ kappa____ phi______ frames
    -       58.0000   74.0000  -96.8569 25

#__ type_ start__ end____ width___ exp.time_
 52 omega   31.00   56.00   1.0000    9.0000
omega____ theta____ kappa____ phi______ frames
    -       58.0000   74.0000  168.5809 25

#__ type_ start__ end____ width___ exp.time_
 53 omega   31.00   58.00   1.0000    9.0000
omega____ theta____ kappa____ phi______ frames
    -       58.0000   77.0000   60.3303 27

#__ type_ start__ end____ width___ exp.time_
 54 omega   28.00   55.00   1.0000    9.0000
omega____ theta____ kappa____ phi______ frames
    -       58.0000   77.0000  -34.3697 27

#__ type_ start__ end____ width___ exp.time_
 55 omega   31.00   61.00   1.0000    9.0000
omega____ theta____ kappa____ phi______ frames
    -       58.0000   74.0000  -79.2029 30

#__ type_ start__ end____ width___ exp.time_
 56 omega   30.00   79.00   1.0000    9.0000
omega____ theta____ kappa____ phi______ frames
    -       58.0000   76.0000  -18.6930 49

#__ type_ start__ end____ width___ exp.time_
 57 omega   34.00   59.00   1.0000    9.0000
omega____ theta____ kappa____ phi______ frames
    -       62.0000   76.0000 -167.2380 25

#__ type_ start__ end____ width___ exp.time_
 58 omega  105.00  132.00   1.0000    9.0000
omega____ theta____ kappa____ phi______ frames
    -       62.0000   76.0000 -167.2380 27

#__ type_ start__ end____ width___ exp.time_
 59 omega   34.00   61.00   1.0000    9.0000
omega____ theta____ kappa____ phi______ frames
    -       62.0000   74.0000   86.0046 27

#__ type_ start__ end____ width___ exp.time_
 60 omega   37.00   64.00   1.0000    9.0000
omega____ theta____ kappa____ phi______ frames
    -       62.0000   74.0000  -12.9891 27

#__ type_ start__ end____ width___ exp.time_
 61 omega   39.00   66.00   1.0000    9.0000
omega____ theta____ kappa____ phi______ frames
    -       62.0000   73.0000    1.3599 27

#__ type_ start__ end____ width___ exp.time_
 62 omega   32.00   67.00   1.0000    9.0000
omega____ theta____ kappa____ phi______ frames
    -       62.0000   77.0000  103.5125 35

#__ type_ start__ end____ width___ exp.time_
 63 omega   34.00   59.00   1.0000    9.0000
omega____ theta____ kappa____ phi______ frames
    -       62.0000   76.0000 -177.7179 25

#__ type_ start__ end____ width___ exp.time_
 64 omega   36.00   64.00   1.0000    9.0000
omega____ theta____ kappa____ phi______ frames
    -       62.0000   76.0000   38.7279 28

#__ type_ start__ end____ width___ exp.time_
 65 omega   35.00  124.00   1.0000    9.0000
omega____ theta____ kappa____ phi______ frames
    -       62.0000   76.0000 -122.9728 89

#__ type_ start__ end____ width___ exp.time_
 66 omega   37.00   62.00   1.0000    9.0000
omega____ theta____ kappa____ phi______ frames
    -       66.0000   77.0000 -160.0365 25

#__ type_ start__ end____ width___ exp.time_
 67 omega   38.00   63.00   1.0000    9.0000
omega____ theta____ kappa____ phi______ frames
    -       66.0000   76.0000  -53.4415 25

#__ type_ start__ end____ width___ exp.time_
 68 omega   38.00   64.00   1.0000    9.0000
omega____ theta____ kappa____ phi______ frames
    -       66.0000   74.0000   11.0768 26

#__ type_ start__ end____ width___ exp.time_
 69 omega   43.00  105.00   1.0000    9.0000
omega____ theta____ kappa____ phi______ frames
    -       70.0000   72.0000 -150.0082 62

#__ type_ start__ end____ width___ exp.time_
 70 omega   53.00   82.00   1.0000    9.0000
omega____ theta____ kappa____ phi______ frames
    -       70.0000   59.0000  -54.5353 29

#__ type_ start__ end____ width___ exp.time_
 71 omega   43.00   71.00   1.0000    9.0000
omega____ theta____ kappa____ phi______ frames
    -       70.0000   74.0000   72.1838 28

#__ type_ start__ end____ width___ exp.time_
 72 omega   47.00  132.00   1.0000    9.0000
omega____ theta____ kappa____ phi______ frames
    -       70.0000   64.0000  -92.2181 85

#__ type_ start__ end____ width___ exp.time_
 73 omega   67.00  114.00   1.0000    9.0000
omega____ theta____ kappa____ phi______ frames
    -       74.0000   68.0000    4.8625 47

#__ type_ start__ end____ width___ exp.time_
 74 omega   48.00   75.00   1.0000    9.0000
omega____ theta____ kappa____ phi______ frames
    -       74.0000   70.0000  -45.5248 27

#__ type_ start__ end____ width___ exp.time_
 75 omega   48.00   74.00   1.0000    9.0000
omega____ theta____ kappa____ phi______ frames
    -       74.0000   70.0000  166.5734 26

#__ type_ start__ end____ width___ exp.time_
 76 omega   52.00   82.00   1.0000    9.0000
omega____ theta____ kappa____ phi______ frames
    -       74.0000   62.0000 -101.9607 30

#__ type_ start__ end____ width___ exp.time_
 77 omega   51.00   84.00   1.0000    9.0000
omega____ theta____ kappa____ phi______ frames
    -       78.0000   72.0000   -5.0936 33

#__ type_ start__ end____ width___ exp.time_
 78 omega   58.00   89.00   1.0000    9.0000
omega____ theta____ kappa____ phi______ frames
    -       78.0000   58.0000   44.2272 31

#__ type_ start__ end____ width___ exp.time_
 79 omega   50.00   81.00   1.0000    9.0000
omega____ theta____ kappa____ phi______ frames
    -       78.0000   74.0000  140.1085 31

#__ type_ start__ end____ width___ exp.time_
 80 omega   52.00   79.00   1.0000    9.0000
omega____ theta____ kappa____ phi______ frames
    -       78.0000   70.0000  -89.4438 27

#__ type_ start__ end____ width___ exp.time_
 81 omega   48.00   95.00   1.0000    9.0000
omega____ theta____ kappa____ phi______ frames
    -       78.0000   77.0000  110.2165 47

#__ type_ start__ end____ width___ exp.time_
 82 omega   48.00   78.00   1.0000    9.0000
omega____ theta____ kappa____ phi______ frames
    -       78.0000   77.0000   92.0693 30

#__ type_ start__ end____ width___ exp.time_
 83 omega   72.00   99.00   1.0000    9.0000
omega____ theta____ kappa____ phi______ frames
    -       78.0000   48.0000 -153.5996 27

#__ type_ start__ end____ width___ exp.time_
 84 omega   55.00   90.00   1.0000   18.0000
omega____ theta____ kappa____ phi______ frames
    -       82.0000   72.0000 -152.7659 35

#__ type_ start__ end____ width___ exp.time_
 85 omega   60.00   93.00   1.0000   18.0000
omega____ theta____ kappa____ phi______ frames
    -       82.0000   61.0000   84.9329 33

#__ type_ start__ end____ width___ exp.time_
 86 omega   58.00   95.00   1.0000   18.0000
omega____ theta____ kappa____ phi______ frames
    -       82.0000   67.0000 -135.5913 37

#__ type_ start__ end____ width___ exp.time_
 87 omega   62.00   88.00   1.0000   18.0000
omega____ theta____ kappa____ phi______ frames
    -       82.0000   54.0000  -72.4965 26

#__ type_ start__ end____ width___ exp.time_
 88 omega   53.00  109.00   1.0000   18.0000
omega____ theta____ kappa____ phi______ frames
    -       82.0000   75.0000  157.9167 56

#__ type_ start__ end____ width___ exp.time_
 89 omega   56.00   86.00   1.0000   18.0000
omega____ theta____ kappa____ phi______ frames
    -       86.0000   77.0000   17.1056 30

#__ type_ start__ end____ width___ exp.time_
 90 omega   63.00   90.00   1.0000   18.0000
omega____ theta____ kappa____ phi______ frames
    -       86.0000   64.0000  -33.8681 27

#__ type_ start__ end____ width___ exp.time_
 91 omega   66.00  134.00   1.0000   18.0000
omega____ theta____ kappa____ phi______ frames
    -       86.0000   58.0000 -136.8401 68

#__ type_ start__ end____ width___ exp.time_
 92 omega   60.00   92.00   1.0000   18.0000
omega____ theta____ kappa____ phi______ frames
    -       86.0000   71.0000  113.1466 32

#__ type_ start__ end____ width___ exp.time_
 93 omega   63.00   94.00   1.0000   18.0000
omega____ theta____ kappa____ phi______ frames
    -       86.0000   47.0000  -44.1464 31

#__ type_ start__ end____ width___ exp.time_
 94 omega   71.00  111.00   1.0000   18.0000
omega____ theta____ kappa____ phi______ frames
    -       90.0000   51.0000   78.3241 40

#__ type_ start__ end____ width___ exp.time_
 95 omega   64.00   91.00   1.0000   18.0000
omega____ theta____ kappa____ phi______ frames
    -       90.0000   70.0000  129.1253 27

#__ type_ start__ end____ width___ exp.time_
 96 omega   61.00  112.00   1.0000   18.0000
omega____ theta____ kappa____ phi______ frames
    -       90.0000   75.0000   87.7324 51

#__ type_ start__ end____ width___ exp.time_
 97 omega   69.00   96.00   1.0000   18.0000
omega____ theta____ kappa____ phi______ frames
    -       90.0000   67.0000  138.1014 27

#__ type_ start__ end____ width___ exp.time_
 98 omega   65.00  140.00   1.0000   18.0000
omega____ theta____ kappa____ phi______ frames
    -       90.0000   70.0000 -126.2527 75

#__ type_ start__ end____ width___ exp.time_
 99 omega   68.00   95.00   1.0000   18.0000
omega____ theta____ kappa____ phi______ frames
    -       94.0000   70.0000  -48.8158 27

#__ type_ start__ end____ width___ exp.time_
100 omega   72.00  126.00   1.0000   18.0000
omega____ theta____ kappa____ phi______ frames
    -       94.0000   66.0000  -10.0646 54

#__ type_ start__ end____ width___ exp.time_
101 omega   77.00  113.00   1.0000   18.0000
omega____ theta____ kappa____ phi______ frames
    -       98.0000   54.0000  108.7719 36

#__ type_ start__ end____ width___ exp.time_
102 omega   74.00  127.00   1.0000   18.0000
omega____ theta____ kappa____ phi______ frames
    -       98.0000   67.0000 -170.9884 53

#__ type_ start__ end____ width___ exp.time_
103 omega   73.00   99.00   1.0000   18.0000
omega____ theta____ kappa____ phi______ frames
    -      102.0000   75.0000   45.9520 26

#__ type_ start__ end____ width___ exp.time_
104 omega  121.00  163.00   1.0000   18.0000
omega____ theta____ kappa____ phi______ frames
    -      108.0000   64.0000  120.0000 42

#__ type_ start__ end____ width___ exp.time_
105 omega   85.00  119.00   1.0000   18.0000
omega____ theta____ kappa____ phi______ frames
    -      108.0000   64.0000  120.0000 34

#__ type_ start__ end____ width___ exp.time_
106 omega   80.00  111.00   1.0000   18.0000
omega____ theta____ kappa____ phi______ frames
    -      108.0000 -111.0000   60.0000 31

#__ type_ start__ end____ width___ exp.time_
107 omega   78.00  104.00   1.0000   18.0000
omega____ theta____ kappa____ phi______ frames
    -      108.0000   77.0000   30.0000 26

#__ type_ start__ end____ width___ exp.time_
108 omega   86.00  150.00   1.0000   18.0000
omega____ theta____ kappa____ phi______ frames
    -      108.0000   64.0000  -30.0000 64

#__ type_ start__ end____ width___ exp.time_
109 omega   85.00  112.00   1.0000   18.0000
omega____ theta____ kappa____ phi______ frames
    -      108.0000   64.0000    0.0000 27

#__ type_ start__ end____ width___ exp.time_
110 omega   79.00  106.00   1.0000   18.0000
omega____ theta____ kappa____ phi______ frames
    -      108.0000   77.0000 -150.0000 27

#__ type_ start__ end____ width___ exp.time_
111 omega   42.00  131.00   1.0000   18.0000
omega____ theta____ kappa____ phi______ frames
    -      108.0000  -64.0000  150.0000 89

#__ type_ start__ end____ width___ exp.time_
112 omega   85.00  174.00   1.0000   18.0000
omega____ theta____ kappa____ phi______ frames
    -      108.0000   64.0000   30.0000 89

#__ type_ start__ end____ width___ exp.time_
113 omega   78.00  177.00   1.0000   18.0000
omega____ theta____ kappa____ phi______ frames
    -      108.0000   77.0000  -30.0000 99

#__ type_ start__ end____ width___ exp.time_
114 omega   79.00  104.00   1.0000   18.0000
omega____ theta____ kappa____ phi______ frames
    -      108.0000   77.0000  150.0000 25

#__ type_ start__ end____ width___ exp.time_
115 omega   78.00  105.00   1.0000   18.0000
omega____ theta____ kappa____ phi______ frames
    -      108.0000   77.0000  -90.0000 27

#__ type_ start__ end____ width___ exp.time_
116 omega  129.00  156.00   1.0000   18.0000
omega____ theta____ kappa____ phi______ frames
    -      108.0000   77.0000 -180.0000 27

#__ type_ start__ end____ width___ exp.time_
117 omega   79.00  106.00   1.0000   18.0000
omega____ theta____ kappa____ phi______ frames
    -      108.0000   77.0000 -180.0000 27

#__ type_ start__ end____ width___ exp.time_
118 omega  129.00  178.00   1.0000   18.0000
omega____ theta____ kappa____ phi______ frames
    -      108.0000   77.0000 -120.0000 49

#__ type_ start__ end____ width___ exp.time_
119 omega   78.00  128.00   1.0000   18.0000
omega____ theta____ kappa____ phi______ frames
    -      108.0000   77.0000 -120.0000 50

#__ type_ start__ end____ width___ exp.time_
120 omega  133.00  165.00   1.0000   18.0000
omega____ theta____ kappa____ phi______ frames
    -      108.0000   77.0000    0.0000 32

#__ type_ start__ end____ width___ exp.time_
121 omega   78.00  105.00   1.0000   18.0000
omega____ theta____ kappa____ phi______ frames
    -      108.0000   77.0000    0.0000 27

#__ type_ start__ end____ width___ exp.time_
122 omega   78.00  105.00   1.0000   18.0000
omega____ theta____ kappa____ phi______ frames
    -      108.0000   77.0000  120.0000 27

#__ type_ start__ end____ width___ exp.time_
123 omega   80.00  171.00   1.0000   18.0000
omega____ theta____ kappa____ phi______ frames
    -      108.0000   77.0000   60.0000 91

#__ type_ start__ end____ width___ exp.time_
124 omega   79.00  104.00   1.0000   18.0000
omega____ theta____ kappa____ phi______ frames
    -      108.0000   77.0000  -60.0000 25

#__ type_ start__ end____ width___ exp.time_
125 omega   85.00  171.00   1.0000   18.0000
omega____ theta____ kappa____ phi______ frames
    -      108.0000   64.0000 -150.0000 86

#__ type_ start__ end____ width___ exp.time_
126 omega   75.00  116.00   1.0000   18.0000
omega____ theta____ kappa____ phi______ frames
    -      108.0000 -111.0000  -90.0000 41

#__ type_ start__ end____ width___ exp.time_
127 omega   37.00   62.00   1.0000   18.0000
omega____ theta____ kappa____ phi______ frames
    -      108.0000 -111.0000  -90.0000 25

#__ type_ start__ end____ width___ exp.time_
128 omega   78.00  177.00   1.0000   18.0000
omega____ theta____ kappa____ phi______ frames
    -      108.0000   77.0000   90.0000 99

#__ type_ start__ end____ width___ exp.time_
129 omega   84.00  155.00   1.0000   18.0000
omega____ theta____ kappa____ phi______ frames
    -      108.0000   38.0000   30.0000 71

#__ type_ start__ end____ width___ exp.time_
130 omega  107.00  146.00   1.0000   18.0000
omega____ theta____ kappa____ phi______ frames
    -      108.0000  -92.0000    0.0000 39

#__ type_ start__ end____ width___ exp.time_
131 omega   36.00   97.00   1.0000   18.0000
omega____ theta____ kappa____ phi______ frames
    -      108.0000  -92.0000    0.0000 61

#__ type_ start__ end____ width___ exp.time_
132 omega   85.00  174.00   1.0000   18.0000
omega____ theta____ kappa____ phi______ frames
    -      108.0000   64.0000  -90.0000 89

#__ type_ start__ end____ width___ exp.time_
133 omega  102.00  129.00   1.0000   18.0000
omega____ theta____ kappa____ phi______ frames
    -      108.0000  -92.0000  -60.0000 27

#__ type_ start__ end____ width___ exp.time_
134 omega   47.00  100.00   1.0000   18.0000
omega____ theta____ kappa____ phi______ frames
    -      108.0000  -92.0000  -60.0000 53

#__ type_ start__ end____ width___ exp.time_
135 omega   37.00  113.00   1.0000   18.0000
omega____ theta____ kappa____ phi______ frames
    -      108.0000 -111.0000 -180.0000 76

#__ type_ start__ end____ width___ exp.time_
136 omega   85.00  174.00   1.0000   18.0000
omega____ theta____ kappa____ phi______ frames
    -      108.0000   66.0000  153.7385 89

#__ type_ start__ end____ width___ exp.time_
137 omega   79.00  105.00   1.0000   18.0000
omega____ theta____ kappa____ phi______ frames
    -      108.0000   75.0000 -131.3930 26

#__ type_ start__ end____ width___ exp.time_
138 omega   80.00  155.00   1.0000   18.0000
omega____ theta____ kappa____ phi______ frames
    -      108.0000   73.0000  138.4425 75

#__ type_ start__ end____ width___ exp.time_
139 omega   83.00  109.00   1.0000   18.0000
omega____ theta____ kappa____ phi______ frames
    -      108.0000   38.0000    0.0000 26

#__ type_ start__ end____ width___ exp.time_
140 omega   82.00  153.00   1.0000   18.0000
omega____ theta____ kappa____ phi______ frames
    -      108.0000   38.0000 -150.0000 71

#__ type_ start__ end____ width___ exp.time_
141 omega   38.00  101.00   1.0000   18.0000
omega____ theta____ kappa____ phi______ frames
    -      108.0000  -50.0000    0.0000 63

#__ type_ start__ end____ width___ exp.time_
142 omega   86.00  111.00   1.0000   18.0000
omega____ theta____ kappa____ phi______ frames
    -      108.0000   64.0000   90.0000 25

#__ type_ start__ end____ width___ exp.time_
143 omega   85.00  171.00   1.0000   18.0000
omega____ theta____ kappa____ phi______ frames
    -      108.0000   64.0000  -60.0000 86

#__ type_ start__ end____ width___ exp.time_
144 omega  -26.00   72.00   1.0000    3.0000
omega____ theta____ kappa____ phi______ frames
    -        0.0000   38.0000 -120.0000 98

#__ type_ start__ end____ width___ exp.time_
145 omega  -72.00   26.00   1.0000    3.0000
omega____ theta____ kappa____ phi______ frames
    -        0.0000  -38.0000  -90.0000 98

#__ type_ start__ end____ width___ exp.time_
146 omega  -30.00   70.00   1.0000    3.0000
omega____ theta____ kappa____ phi______ frames
    -        0.0000   77.0000  120.0000 100

#__ type_ start__ end____ width___ exp.time_
147 omega  -26.00   72.00   1.0000    3.0000
omega____ theta____ kappa____ phi______ frames
    -        0.0000   38.0000 -180.0000 98

#__ type_ start__ end____ width___ exp.time_
148 omega  -21.00   69.00   1.0000    3.0000
omega____ theta____ kappa____ phi______ frames
    -        0.0000   57.0000   30.0000 90

#__ type_ start__ end____ width___ exp.time_
149 omega  -26.00   72.00   1.0000    3.0000
omega____ theta____ kappa____ phi______ frames
    -        0.0000   38.0000  -30.0000 98

#__ type_ start__ end____ width___ exp.time_
150 omega  -23.00    9.00   1.0000    3.0000
omega____ theta____ kappa____ phi______ frames
    -       26.0000  112.0000 -175.1799 32

#__ type_ start__ end____ width___ exp.time_
151 omega  -29.00    1.00   1.0000    3.0000
omega____ theta____ kappa____ phi______ frames
    -       26.0000  121.0000  -40.5912 30

;
_diffrn_measurement_device 'four-circle diffractometer'
_diffrn_measurement_device_type 'Agilent SuperNova, Dual, Cu at zero, Eos'
_diffrn_measurement_method '\w scans'
_diffrn_measurement_specimen_support 'polyimid foil'
_diffrn_orient_matrix_UB_11 0.0162320000
_diffrn_orient_matrix_UB_12 0.0690906000
_diffrn_orient_matrix_UB_13 -0.0338013000
_diffrn_orient_matrix_UB_21 -0.1127706000
_diffrn_orient_matrix_UB_22 -0.0337996000
_diffrn_orient_matrix_UB_23 -0.0292085000
_diffrn_orient_matrix_UB_31 0.0043780000
_diffrn_orient_matrix_UB_32 0.0696046000
_diffrn_orient_matrix_UB_33 0.0679282000
_diffrn_radiation_monochromator mirror
_diffrn_radiation_probe x-ray
_diffrn_radiation_type 'Cu K\a'
_diffrn_radiation_wavelength 1.54184
_diffrn_reflns_av_R_equivalents 0.0641
_diffrn_reflns_av_unetI/netI 0.0397
_diffrn_reflns_Laue_measured_fraction_full 0.999
_diffrn_reflns_Laue_measured_fraction_max 0.987
_diffrn_reflns_limit_h_max 18
_diffrn_reflns_limit_h_min -18
_diffrn_reflns_limit_k_max 21
_diffrn_reflns_limit_k_min -21
_diffrn_reflns_limit_l_max 25
_diffrn_reflns_limit_l_min -25
_diffrn_reflns_number 126219
_diffrn_reflns_point_group_measured_fraction_full 0.999
_diffrn_reflns_point_group_measured_fraction_max 0.987
_diffrn_reflns_theta_full 67.684
_diffrn_reflns_theta_max 70.994
_diffrn_reflns_theta_min 3.978
_diffrn_source 'microfocus X-Ray tube'
_diffrn_source_type 'Agilent SuperNova (Cu) X-ray Source'
_exptl_absorpt_coefficient_mu 2.147
_exptl_absorpt_correction_T_max 0.909
_exptl_absorpt_correction_T_min 0.808
_exptl_absorpt_correction_type gaussian
_exptl_absorpt_process_details
;
CrysAlisPro, Agilent Technologies,
Version 1.171.37.35h (release 09-02-2015 CrysAlis171 .NET)
(compiled Feb  9 2015,16:26:32)
Numerical absorption correction based on gaussian integration over
            a multifaceted crystal model
Empirical absorption correction using spherical harmonics,
 implemented in SCALE3 ABSPACK scaling algorithm.
;
_exptl_crystal_colour black
_exptl_crystal_colour_primary black
_exptl_crystal_density_diffrn 1.409
_exptl_crystal_description plate
_exptl_crystal_F_000 2070
_exptl_crystal_size_max 0.136
_exptl_crystal_size_mid 0.080
_exptl_crystal_size_min 0.059
_refine_diff_density_max 0.865
_refine_diff_density_min -0.509
_refine_diff_density_rms 0.066
_refine_ls_extinction_method none
_refine_ls_goodness_of_fit_ref 1.024
_refine_ls_hydrogen_treatment mixed
_refine_ls_matrix_type full
_refine_ls_number_parameters 1240
_refine_ls_number_reflns 17947
_refine_ls_number_restraints 0
_refine_ls_restrained_S_all 1.024
_refine_ls_R_factor_all 0.0751
_refine_ls_R_factor_gt 0.0533
_refine_ls_shift/su_max 0.000
_refine_ls_shift/su_mean 0.000
_refine_ls_structure_factor_coef Fsqd
_refine_ls_weighting_details 'w=1/[\s^2^(Fo^2^)+(0.0760P)^2^+3.7716P] where P=(Fo^2^+2Fc^2^)/3'
_refine_ls_weighting_scheme calc
_refine_ls_wR_factor_gt 0.1368
_refine_ls_wR_factor_ref 0.1507
_reflns_Friedel_coverage 0.000
_reflns_number_gt 13532
_reflns_number_total 17947
_reflns_threshold_expression 'I > 2\s(I)'
_cod_data_source_file jo7b02286_si_002.cif
_cod_data_source_block ga_ah1
_cod_depositor_comments 'Adding full bibliography for 4033164--4033168.cif.'
_cod_original_cell_volume 4708.83(17)
_cod_database_code 4033165
_audit_block_refno 2551
_audit_block_usercomment 'AH-012, plate, black'
_chemical_oxdiff_formula 'C68 H64 F14 N4 S4'
_chemical_oxdiff_usercomment 'AH-012, plate, black'
_shelx_space_group_comment
;
The symmetry employed for this shelxl refinement is uniquely defined
by the following loop, which should always be used as a source of
symmetry information in preference to the above space-group names.
They are only intended as comments.
;
_shelx_estimated_absorpt_t_max 0.814
_shelx_estimated_absorpt_t_min 0.814
_reflns_odcompleteness_completeness 99.95
_reflns_odcompleteness_iscentric 1
_reflns_odcompleteness_theta 66.97
_shelxl_version_number 2014/7
_olex2_refinement_description
;
1. Fixed Uiso
 At 1.2 times of:
  All C(H) groups, All C(H,H) groups
 At 1.5 times of:
  All C(H,H,H) groups
2.a Secondary CH2 refined with riding coordinates:
 C33(H33A,H33B), C34(H34A,H34B), C35(H35A,H35B), C36(H36A,H36B), C37(H37A,
 H37B), C43(H43A,H43B), C44(H44A,H44B), C45(H45A,H45B), C46(H46A,H46B),
 C47(H47A,H47B), C53(H53A,H53B), C54(H54A,H54B), C55(H55A,H55B), C56(H56A,H56B),
  C57(H57A,H57B), C63(H63A,H63B), C64(H64A,H64B), C65(H65A,H65B), C66(H66A,
 H66B), C67(H67A,H67B), C133(H13A,H13B), C134(H13C,H13D), C135(H13E,H13F),
 C136(H13G,H13H), C137(H13I,H13J), C143(H14A,H14B), C144(H14C,H14D), C145(H14E,
 H14F), C146(H14G,H14H), C147(H14I,H14J)
2.b Aromatic/amide H refined with riding coordinates:
 C31(H31), C32(H32), C41(H41), C42(H42), C51(H51), C52(H52), C61(H61),
 C62(H62), C131(H131), C132(H132), C141(H141), C142(H142)
2.c Idealised Me refined as rotating group:
 C38(H38A,H38B,H38C), C48(H48A,H48B,H48C), C58(H58A,H58B,H58C), C68(H68A,H68B,
 H68C), C138(H13K,H13L,H13M), C148(H14K,H14L,H14M)
;
_olex2_submission_special_instructions 'No special instructions were received'
_cell_oxdiff_length_a 15.3304(3)
_cell_oxdiff_length_b 17.3728(4)
_cell_oxdiff_length_c 21.0398(4)
_cell_oxdiff_angle_alpha 107.5526(18)
_cell_oxdiff_angle_beta 100.5745(16)
_cell_oxdiff_angle_gamma 111.0829(18)
_cell_oxdiff_volume 4708.84(16)
_cell_oxdiff_measurement_reflns_used 27623

loop_
_symmetry_equiv_pos_as_xyz
'x, y, z'
'-x, -y, -z'

loop_
_atom_site_label
_atom_site_type_symbol
_atom_site_fract_x
_atom_site_fract_y
_atom_site_fract_z
_atom_site_U_iso_or_equiv
_atom_site_adp_type
_atom_site_occupancy
_atom_site_site_symmetry_order
_atom_site_calc_flag
_atom_site_refinement_flags_posn
S1 S 0.50336(6) 0.41287(5) 0.73350(4) 0.03619(17) Uani 1 1 d .
S2 S 0.72139(5) 0.35746(4) 0.40303(4) 0.02916(15) Uani 1 1 d .
S3 S -0.15263(5) 0.16623(5) 0.37841(4) 0.03819(18) Uani 1 1 d .
S4 S 0.17230(5) 0.09284(5) 0.08875(4) 0.03528(17) Uani 1 1 d .
F1 F 0.75527(12) 0.47227(11) 0.69295(9) 0.0403(4) Uani 1 1 d .
F2 F 0.81561(12) 0.45025(13) 0.60787(10) 0.0454(5) Uani 1 1 d .
F3 F 0.70990(14) 0.29259(13) 0.67566(12) 0.0598(6) Uani 1 1 d .
F4 F 0.79477(16) 0.29130(14) 0.60254(11) 0.0633(6) Uani 1 1 d .
F5 F 0.86678(15) 0.42713(15) 0.78015(10) 0.0541(5) Uani 1 1 d .
F6 F 0.95241(12) 0.44575(13) 0.71225(10) 0.0476(5) Uani 1 1 d .
F7 F 0.90151(17) 0.32211(14) 0.72723(13) 0.0707(7) Uani 1 1 d .
F8 F -0.26818(12) -0.12383(12) 0.19360(10) 0.0448(4) Uani 1 1 d .
F9 F -0.21864(11) -0.12944(11) 0.10220(9) 0.0375(4) Uani 1 1 d .
F10 F -0.28204(14) 0.02883(14) 0.20315(9) 0.0504(5) Uani 1 1 d .
F11 F -0.21708(13) 0.03609(13) 0.12067(10) 0.0449(4) Uani 1 1 d .
F12 F -0.43374(14) -0.13345(17) 0.11028(15) 0.0775(7) Uani 1 1 d .
F13 F -0.37248(17) -0.12155(18) 0.02841(11) 0.0757(8) Uani 1 1 d .
F14 F -0.41427(14) -0.02143(15) 0.08030(11) 0.0570(5) Uani 1 1 d .
N1 N 0.57431(15) 0.35042(14) 0.61091(12) 0.0262(5) Uani 1 1 d .
N2 N 0.63745(15) 0.32937(14) 0.51438(12) 0.0259(5) Uani 1 1 d .
N3 N -0.10326(15) 0.02656(15) 0.28061(12) 0.0258(5) Uani 1 1 d .
N4 N -0.04155(15) -0.00236(15) 0.18339(12) 0.0266(5) Uani 1 1 d .
C1 C 0.48101(19) 0.30639(17) 0.56560(14) 0.0244(5) Uani 1 1 d .
C2 C 0.39936(19) 0.28926(17) 0.59315(14) 0.0250(5) Uani 1 1 d .
C3 C 0.30547(19) 0.24891(17) 0.54605(14) 0.0248(5) Uani 1 1 d .
H3 H 0.251(2) 0.240(2) 0.5671(16) 0.030 Uiso 1 1 d R
C4 C 0.28354(18) 0.21796(16) 0.47128(13) 0.0221(5) Uani 1 1 d .
C5 C 0.36351(18) 0.22812(16) 0.44385(14) 0.0223(5) Uani 1 1 d .
C6 C 0.46204(18) 0.27415(16) 0.49211(14) 0.0232(5) Uani 1 1 d .
C7 C 0.54468(18) 0.28602(16) 0.46803(14) 0.0228(5) Uani 1 1 d .
C8 C 0.52883(18) 0.24972(17) 0.39309(14) 0.0239(5) Uani 1 1 d .
C9 C 0.43364(19) 0.20765(17) 0.34831(15) 0.0242(5) Uani 1 1 d .
H9 H 0.425(2) 0.189(2) 0.3031(17) 0.029 Uiso 1 1 d R
C10 C 0.34840(18) 0.19385(16) 0.37062(14) 0.0225(5) Uani 1 1 d .
C11 C 0.18534(18) 0.17463(16) 0.42332(14) 0.0221(5) Uani 1 1 d .
C12 C 0.10081(19) 0.16988(17) 0.44498(14) 0.0230(5) Uani 1 1 d .
H12 H 0.110(2) 0.201(2) 0.4902(17) 0.028 Uiso 1 1 d R
C13 C 0.00615(19) 0.12606(17) 0.39920(14) 0.0235(5) Uani 1 1 d .
C14 C -0.01001(18) 0.07908(17) 0.32587(14) 0.0235(5) Uani 1 1 d .
C15 C 0.07225(18) 0.08774(17) 0.30173(14) 0.0239(5) Uani 1 1 d .
C16 C 0.17048(18) 0.13687(16) 0.34965(14) 0.0226(5) Uani 1 1 d .
C17 C 0.25020(18) 0.14579(17) 0.32239(14) 0.0230(5) Uani 1 1 d .
C18 C 0.22722(19) 0.10486(18) 0.24790(14) 0.0250(5) Uani 1 1 d .
H18 H 0.276(2) 0.109(2) 0.2293(16) 0.030 Uiso 1 1 d R
C19 C 0.13329(19) 0.05589(17) 0.20056(14) 0.0250(5) Uani 1 1 d .
C20 C 0.05180(18) 0.04599(17) 0.22824(14) 0.0235(5) Uani 1 1 d .
C21 C 0.64491(19) 0.35952(17) 0.58202(14) 0.0253(5) Uani 1 1 d .
C22 C -0.11111(19) -0.01072(18) 0.21361(14) 0.0272(6) Uani 1 1 d .
C23 C 0.74978(19) 0.40818(18) 0.63475(15) 0.0289(6) Uani 1 1 d .
C24 C 0.7824(2) 0.3443(2) 0.65768(17) 0.0367(7) Uani 1 1 d .
C25 C 0.8776(2) 0.3865(2) 0.72092(17) 0.0397(7) Uani 1 1 d .
C26 C -0.2169(2) -0.07210(19) 0.16391(15) 0.0311(6) Uani 1 1 d .
C27 C -0.2714(2) -0.0196(2) 0.14521(16) 0.0349(6) Uani 1 1 d .
C28 C -0.3756(2) -0.0767(2) 0.08913(19) 0.0472(8) Uani 1 1 d .
C29 C 0.41689(19) 0.30873(18) 0.66861(15) 0.0280(6) Uani 1 1 d .
C30 C 0.3729(2) 0.2509(2) 0.69813(16) 0.0335(6) Uani 1 1 d .
C31 C 0.4080(2) 0.2933(2) 0.77321(16) 0.0389(7) Uani 1 1 d .
H31 H 0.3855 0.2636 0.8024 0.047 Uiso 1 1 calc R
C32 C 0.4762(2) 0.3798(2) 0.79875(16) 0.0397(7) Uani 1 1 d .
H32 H 0.5057 0.4180 0.8476 0.048 Uiso 1 1 calc R
C33 C 0.3058(2) 0.1512(2) 0.65948(17) 0.0401(7) Uani 1 1 d .
H33A H 0.2768 0.1372 0.6089 0.048 Uiso 1 1 calc R
H33B H 0.2509 0.1347 0.6789 0.048 Uiso 1 1 calc R
C34 C 0.3617(3) 0.0952(2) 0.66628(18) 0.0468(8) Uani 1 1 d .
H34A H 0.3954 0.1134 0.7170 0.056 Uiso 1 1 calc R
H34B H 0.3134 0.0310 0.6469 0.056 Uiso 1 1 calc R
C35 C 0.4381(3) 0.1049(2) 0.6286(2) 0.0520(9) Uani 1 1 d .
H35A H 0.4881 0.1687 0.6493 0.062 Uiso 1 1 calc R
H35B H 0.4049 0.0891 0.5783 0.062 Uiso 1 1 calc R
C36 C 0.4907(3) 0.0460(2) 0.6330(2) 0.0583(10) Uani 1 1 d .
H36A H 0.4415 -0.0179 0.6078 0.070 Uiso 1 1 calc R
H36B H 0.5174 0.0571 0.6831 0.070 Uiso 1 1 calc R
C37 C 0.5754(3) 0.0615(3) 0.6021(3) 0.0669(11) Uani 1 1 d .
H37A H 0.5501 0.0545 0.5529 0.080 Uiso 1 1 calc R
H37B H 0.6274 0.1241 0.6295 0.080 Uiso 1 1 calc R
C38 C 0.6215(4) -0.0030(3) 0.6027(3) 0.0849(15) Uani 1 1 d .
H38A H 0.5711 -0.0651 0.5740 0.127 Uiso 1 1 calc GR
H38B H 0.6471 0.0037 0.6513 0.127 Uiso 1 1 calc GR
H38C H 0.6758 0.0108 0.5832 0.127 Uiso 1 1 calc GR
C39 C 0.61219(18) 0.25807(17) 0.36575(14) 0.0250(5) Uani 1 1 d .
C40 C 0.61481(19) 0.19672(18) 0.30743(14) 0.0263(6) Uani 1 1 d .
C41 C 0.7050(2) 0.2329(2) 0.29326(16) 0.0316(6) Uani 1 1 d .
H41 H 0.7196 0.2001 0.2551 0.038 Uiso 1 1 calc R
C42 C 0.7679(2) 0.3186(2) 0.33957(16) 0.0332(6) Uani 1 1 d .
H42 H 0.8303 0.3528 0.3369 0.040 Uiso 1 1 calc R
C43 C 0.5380(2) 0.10118(18) 0.26283(15) 0.0306(6) Uani 1 1 d .
H43A H 0.4863 0.0849 0.2850 0.037 Uiso 1 1 calc R
H43B H 0.5694 0.0601 0.2611 0.037 Uiso 1 1 calc R
C44 C 0.4898(2) 0.0882(2) 0.18775(16) 0.0371(7) Uani 1 1 d .
H44A H 0.4588 0.1297 0.1900 0.045 Uiso 1 1 calc R
H44B H 0.5421 0.1054 0.1662 0.045 Uiso 1 1 calc R
C45 C 0.4120(2) -0.0067(2) 0.14027(17) 0.0379(7) Uani 1 1 d .
H45A H 0.3577 -0.0234 0.1601 0.046 Uiso 1 1 calc R
H45B H 0.4418 -0.0490 0.1388 0.046 Uiso 1 1 calc R
C46 C 0.3698(2) -0.0158(2) 0.06524(17) 0.0412(7) Uani 1 1 d .
H46A H 0.3375 0.0246 0.0671 0.049 Uiso 1 1 calc R
H46B H 0.4254 0.0052 0.0473 0.049 Uiso 1 1 calc R
C47 C 0.2956(2) -0.1102(2) 0.01313(18) 0.0441(8) Uani 1 1 d .
H47A H 0.2429 -0.1335 0.0330 0.053 Uiso 1 1 calc R
H47B H 0.2643 -0.1069 -0.0309 0.053 Uiso 1 1 calc R
C48 C 0.3388(3) -0.1761(2) -0.0050(2) 0.0543(9) Uani 1 1 d .
H48A H 0.2863 -0.2353 -0.0384 0.081 Uiso 1 1 calc GR
H48B H 0.3690 -0.1809 0.0381 0.081 Uiso 1 1 calc GR
H48C H 0.3893 -0.1551 -0.0264 0.081 Uiso 1 1 calc GR
C49 C -0.07840(19) 0.13033(17) 0.42227(14) 0.0262(6) Uani 1 1 d .
C50 C -0.1078(2) 0.1142(2) 0.47617(16) 0.0343(6) Uani 1 1 d .
C51 C -0.1897(2) 0.1338(2) 0.48214(18) 0.0419(8) Uani 1 1 d .
H51 H -0.2202 0.1266 0.5168 0.050 Uiso 1 1 calc R
C52 C -0.2194(2) 0.1633(2) 0.43415(18) 0.0399(7) Uani 1 1 d .
H52 H -0.2717 0.1806 0.4318 0.048 Uiso 1 1 calc R
C53 C -0.0644(3) 0.0782(3) 0.52224(19) 0.0506(9) Uani 1 1 d .
H53A H -0.0092 0.0690 0.5087 0.061 Uiso 1 1 calc R
H53B H -0.1152 0.0192 0.5159 0.061 Uiso 1 1 calc R
C54 C -0.0252(4) 0.1454(3) 0.6018(2) 0.0737(12) Uani 1 1 d .
H54A H 0.0322 0.2012 0.6094 0.088 Uiso 1 1 calc R
H54B H -0.0777 0.1618 0.6131 0.088 Uiso 1 1 calc R
C55 C 0.0046(4) 0.1058(3) 0.6495(2) 0.0784(13) Uani 1 1 d .
H55A H 0.0631 0.0972 0.6426 0.094 Uiso 1 1 calc R
H55B H -0.0498 0.0460 0.6373 0.094 Uiso 1 1 calc R
C56 C 0.0294(4) 0.1643(3) 0.7261(2) 0.0728(12) Uani 1 1 d .
H56A H -0.0293 0.1734 0.7320 0.087 Uiso 1 1 calc R
H56B H 0.0417 0.1312 0.7549 0.087 Uiso 1 1 calc R
C57 C 0.1145(4) 0.2525(3) 0.7541(3) 0.0867(15) Uani 1 1 d .
H57A H 0.0965 0.2908 0.7330 0.104 Uiso 1 1 calc R
H57B H 0.1693 0.2448 0.7388 0.104 Uiso 1 1 calc R
C58 C 0.1516(4) 0.3013(3) 0.8334(2) 0.0883(17) Uani 1 1 d .
H58A H 0.2048 0.3615 0.8473 0.132 Uiso 1 1 calc GR
H58B H 0.1768 0.2674 0.8549 0.132 Uiso 1 1 calc GR
H58C H 0.0972 0.3066 0.8495 0.132 Uiso 1 1 calc GR
C59 C 0.11492(18) 0.01833(19) 0.12406(14) 0.0280(6) Uani 1 1 d .
C60 C 0.05985(19) -0.0674(2) 0.07345(15) 0.0320(6) Uani 1 1 d .
C61 C 0.0659(2) -0.0709(2) 0.00568(16) 0.0396(7) Uani 1 1 d .
H61 H 0.0332 -0.1249 -0.0359 0.048 Uiso 1 1 calc R
C62 C 0.1224(2) 0.0095(3) 0.00618(17) 0.0426(8) Uani 1 1 d .
H62 H 0.1331 0.0185 -0.0346 0.051 Uiso 1 1 calc R
C63 C 0.0032(2) -0.1496(2) 0.08461(18) 0.0414(7) Uani 1 1 d .
H63A H -0.0646 -0.1816 0.0501 0.050 Uiso 1 1 calc R
H63B H -0.0024 -0.1307 0.1324 0.050 Uiso 1 1 calc R
C64 C 0.0499(2) -0.2152(2) 0.07706(18) 0.0436(8) Uani 1 1 d .
H64A H 0.0011 -0.2732 0.0740 0.052 Uiso 1 1 calc R
H64B H 0.0653 -0.2267 0.0324 0.052 Uiso 1 1 calc R
C65 C 0.1436(2) -0.1808(2) 0.13763(18) 0.0425(7) Uani 1 1 d .
H65A H 0.1275 -0.1718 0.1820 0.051 Uiso 1 1 calc R
H65B H 0.1912 -0.1215 0.1420 0.051 Uiso 1 1 calc R
C66 C 0.1930(3) -0.2438(3) 0.1292(2) 0.0529(9) Uani 1 1 d .
H66A H 0.1448 -0.3033 0.1240 0.063 Uiso 1 1 calc R
H66B H 0.2098 -0.2521 0.0851 0.063 Uiso 1 1 calc R
C67 C 0.2859(3) -0.2112(3) 0.1898(2) 0.0633(11) Uani 1 1 d .
H67A H 0.2686 -0.2077 0.2333 0.076 Uiso 1 1 calc R
H67B H 0.3325 -0.1498 0.1975 0.076 Uiso 1 1 calc R
C68 C 0.3373(3) -0.2728(4) 0.1765(3) 0.0793(14) Uani 1 1 d .
H68A H 0.3568 -0.2748 0.1344 0.119 Uiso 1 1 calc GR
H68B H 0.2917 -0.3336 0.1692 0.119 Uiso 1 1 calc GR
H68C H 0.3963 -0.2492 0.2174 0.119 Uiso 1 1 calc GR
S101 S 0.03865(5) 0.39757(6) 0.45750(4) 0.04000(19) Uani 1 1 d .
S102 S 0.47162(6) 0.29765(5) 0.21911(4) 0.03588(17) Uani 1 1 d .
F101 F -0.03570(11) 0.20566(10) 0.26129(9) 0.0333(4) Uani 1 1 d .
F102 F 0.03283(11) 0.20431(10) 0.17919(8) 0.0332(4) Uani 1 1 d .
F103 F -0.01213(13) 0.37371(12) 0.28606(9) 0.0403(4) Uani 1 1 d .
F104 F 0.07099(11) 0.38453(11) 0.21283(10) 0.0395(4) Uani 1 1 d .
F105 F -0.17112(12) 0.22861(13) 0.17315(10) 0.0468(5) Uani 1 1 d .
F106 F -0.08652(14) 0.25542(15) 0.10494(9) 0.0512(5) Uani 1 1 d .
F107 F -0.11977(14) 0.35711(13) 0.16634(11) 0.0503(5) Uani 1 1 d .
N101 N 0.13500(15) 0.33205(14) 0.36310(12) 0.0251(5) Uani 1 1 d .
N102 N 0.21104(15) 0.31533(14) 0.27276(11) 0.0242(5) Uani 1 1 d .
C101 C 0.22395(18) 0.37999(16) 0.41366(14) 0.0227(5) Uani 1 1 d .
C102 C 0.23090(18) 0.41439(16) 0.48712(14) 0.0230(5) Uani 1 1 d .
C103 C 0.67664(19) 0.53618(17) 0.46382(15) 0.0235(5) Uani 1 1 d .
H103 H 0.673(2) 0.515(2) 0.4206(17) 0.028 Uiso 1 1 d R
C104 C 0.58704(18) 0.51820(16) 0.48003(13) 0.0213(5) Uani 1 1 d .
C105 C 0.40647(18) 0.44968(16) 0.44794(13) 0.0215(5) Uani 1 1 d .
C106 C 0.31192(18) 0.39896(16) 0.39524(14) 0.0221(5) Uani 1 1 d .
C107 C 0.30096(18) 0.36430(16) 0.32251(14) 0.0231(5) Uani 1 1 d .
C108 C 0.38885(19) 0.38183(16) 0.30157(13) 0.0231(5) Uani 1 1 d .
C109 C 0.47929(19) 0.43311(17) 0.35381(14) 0.0238(5) Uani 1 1 d .
H109 H 0.534(2) 0.447(2) 0.3379(16) 0.029 Uiso 1 1 d R
C110 C 0.49258(18) 0.46741(16) 0.42731(13) 0.0210(5) Uani 1 1 d .
C121 C 0.13530(19) 0.30450(17) 0.29698(14) 0.0253(5) Uani 1 1 d .
C123 C 0.03317(19) 0.25790(17) 0.24078(14) 0.0268(6) Uani 1 1 d .
C124 C -0.00078(19) 0.32698(18) 0.22741(15) 0.0290(6) Uani 1 1 d .
C125 C -0.0971(2) 0.2903(2) 0.16636(16) 0.0334(6) Uani 1 1 d .
C129 C 0.14260(19) 0.40009(17) 0.50919(15) 0.0268(6) Uani 1 1 d .
C130 C 0.1303(2) 0.39405(19) 0.57133(16) 0.0321(6) Uani 1 1 d .
C131 C 0.0360(2) 0.3865(2) 0.57457(18) 0.0405(7) Uani 1 1 d .
H131 H 0.0139 0.3800 0.6128 0.049 Uiso 1 1 calc R
C132 C -0.0191(2) 0.3893(2) 0.51841(18) 0.0459(8) Uani 1 1 d .
H132 H -0.0829 0.3870 0.5134 0.055 Uiso 1 1 calc R
C133 C 0.2007(2) 0.3943(2) 0.63170(17) 0.0369(7) Uani 1 1 d .
H13A H 0.2600 0.3943 0.6193 0.044 Uiso 1 1 calc R
H13B H 0.1683 0.3386 0.6390 0.044 Uiso 1 1 calc R
C134 C 0.2331(3) 0.4763(2) 0.70072(17) 0.0436(8) Uani 1 1 d .
H13C H 0.2653 0.5318 0.6931 0.052 Uiso 1 1 calc R
H13D H 0.1735 0.4762 0.7126 0.052 Uiso 1 1 calc R
C135 C 0.3035(3) 0.4786(2) 0.76248(19) 0.0488(8) Uani 1 1 d .
H13E H 0.3679 0.4909 0.7545 0.059 Uiso 1 1 calc R
H13F H 0.2773 0.4183 0.7639 0.059 Uiso 1 1 calc R
C136 C 0.3210(3) 0.5483(3) 0.83399(19) 0.0541(9) Uani 1 1 d .
H13G H 0.3444 0.6084 0.8321 0.065 Uiso 1 1 calc R
H13H H 0.2572 0.5343 0.8433 0.065 Uiso 1 1 calc R
C137 C 0.3954(3) 0.5520(3) 0.8945(2) 0.0680(12) Uani 1 1 d .
H13I H 0.4585 0.5641 0.8845 0.082 Uiso 1 1 calc R
H13J H 0.3709 0.4924 0.8972 0.082 Uiso 1 1 calc R
C138 C 0.4152(4) 0.6231(4) 0.9655(2) 0.0851(15) Uani 1 1 d .
H13K H 0.4408 0.6826 0.9638 0.128 Uiso 1 1 calc GR
H13L H 0.4641 0.6219 1.0020 0.128 Uiso 1 1 calc GR
H13M H 0.3536 0.6106 0.9767 0.128 Uiso 1 1 calc GR
C139 C 0.38594(19) 0.34155(18) 0.22819(14) 0.0280(6) Uani 1 1 d .
C140 C 0.3325(2) 0.33099(19) 0.16373(15) 0.0337(6) Uani 1 1 d .
C141 C 0.3614(2) 0.2862(2) 0.10855(16) 0.0385(7) Uani 1 1 d .
H141 H 0.3322 0.2734 0.0604 0.046 Uiso 1 1 calc R
C142 C 0.4332(2) 0.2637(2) 0.13006(17) 0.0413(7) Uani 1 1 d .
H142 H 0.4592 0.2328 0.0994 0.050 Uiso 1 1 calc R
C143 C 0.2563(2) 0.3637(2) 0.15163(16) 0.0346(6) Uani 1 1 d .
H14A H 0.2668 0.4120 0.1961 0.041 Uiso 1 1 calc R
H14B H 0.1899 0.3137 0.1381 0.041 Uiso 1 1 calc R
C144 C 0.2600(2) 0.4002(2) 0.09333(18) 0.0459(8) Uani 1 1 d .
H14C H 0.3266 0.4500 0.1071 0.055 Uiso 1 1 calc R
H14D H 0.2501 0.3518 0.0491 0.055 Uiso 1 1 calc R
C145 C 0.1836(3) 0.4340(2) 0.07924(19) 0.0485(8) Uani 1 1 d .
H14E H 0.1921 0.4814 0.1236 0.058 Uiso 1 1 calc R
H14F H 0.1167 0.3838 0.0637 0.058 Uiso 1 1 calc R
C146 C 0.1915(3) 0.4723(3) 0.0227(2) 0.0582(10) Uani 1 1 d .
H14G H 0.2559 0.5263 0.0405 0.070 Uiso 1 1 calc R
H14H H 0.1905 0.4270 -0.0198 0.070 Uiso 1 1 calc R
C147 C 0.1099(3) 0.4977(3) 0.0022(2) 0.0604(10) Uani 1 1 d .
H14I H 0.1103 0.5423 0.0448 0.072 Uiso 1 1 calc R
H14J H 0.0455 0.4436 -0.0162 0.072 Uiso 1 1 calc R
C148 C 0.1185(4) 0.5369(4) -0.0531(3) 0.0916(17) Uani 1 1 d .
H14K H 0.1214 0.4944 -0.0947 0.137 Uiso 1 1 calc GR
H14L H 0.1789 0.5939 -0.0337 0.137 Uiso 1 1 calc GR
H14M H 0.0608 0.5478 -0.0667 0.137 Uiso 1 1 calc GR

loop_
_atom_site_aniso_label
_atom_site_aniso_U_11
_atom_site_aniso_U_22
_atom_site_aniso_U_33
_atom_site_aniso_U_23
_atom_site_aniso_U_13
_atom_site_aniso_U_12
S1 0.0394(4) 0.0283(3) 0.0266(4) 0.0050(3) 0.0103(3) 0.0053(3)
S2 0.0222(3) 0.0274(3) 0.0351(4) 0.0092(3) 0.0112(3) 0.0099(3)
S3 0.0314(4) 0.0439(4) 0.0485(5) 0.0195(4) 0.0155(3) 0.0244(3)
S4 0.0319(4) 0.0471(4) 0.0323(4) 0.0197(3) 0.0161(3) 0.0174(3)
F1 0.0326(9) 0.0328(9) 0.0366(10) -0.0044(8) -0.0008(7) 0.0157(7)
F2 0.0251(8) 0.0545(11) 0.0429(11) 0.0243(9) 0.0049(7) 0.0022(8)
F3 0.0395(10) 0.0512(11) 0.0853(16) 0.0464(12) 0.0035(10) 0.0092(9)
F4 0.0626(13) 0.0551(12) 0.0507(13) -0.0119(10) -0.0034(10) 0.0415(11)
F5 0.0506(11) 0.0795(15) 0.0343(11) 0.0206(10) 0.0110(9) 0.0342(11)
F6 0.0291(9) 0.0546(11) 0.0493(12) 0.0156(10) 0.0070(8) 0.0154(8)
F7 0.0626(13) 0.0513(12) 0.0874(17) 0.0243(12) -0.0086(12) 0.0329(11)
F8 0.0302(9) 0.0459(10) 0.0433(11) 0.0223(9) 0.0074(8) -0.0003(8)
F9 0.0274(8) 0.0337(9) 0.0381(10) 0.0030(8) 0.0071(7) 0.0108(7)
F10 0.0453(10) 0.0724(13) 0.0288(10) 0.0025(9) 0.0093(8) 0.0373(10)
F11 0.0384(9) 0.0515(11) 0.0519(12) 0.0273(10) 0.0156(8) 0.0214(9)
F12 0.0267(10) 0.0847(17) 0.0984(19) 0.0420(15) 0.0009(11) 0.0059(10)
F13 0.0703(15) 0.0938(18) 0.0339(12) -0.0149(12) -0.0137(10) 0.0539(14)
F14 0.0432(11) 0.0798(15) 0.0505(13) 0.0199(11) 0.0086(9) 0.0384(11)
N1 0.0231(11) 0.0246(11) 0.0250(12) 0.0064(10) 0.0049(9) 0.0088(9)
N2 0.0220(11) 0.0245(11) 0.0275(13) 0.0083(10) 0.0068(9) 0.0089(9)
N3 0.0220(11) 0.0265(11) 0.0259(12) 0.0091(10) 0.0083(9) 0.0086(9)
N4 0.0221(11) 0.0287(11) 0.0244(12) 0.0084(10) 0.0074(9) 0.0082(9)
C1 0.0259(13) 0.0201(12) 0.0240(14) 0.0063(11) 0.0066(11) 0.0099(10)
C2 0.0274(13) 0.0238(12) 0.0230(14) 0.0075(11) 0.0097(11) 0.0116(11)
C3 0.0250(13) 0.0264(13) 0.0229(14) 0.0078(11) 0.0086(11) 0.0128(11)
C4 0.0234(12) 0.0194(12) 0.0219(13) 0.0050(10) 0.0067(10) 0.0109(10)
C5 0.0222(12) 0.0209(12) 0.0230(14) 0.0087(11) 0.0064(10) 0.0094(10)
C6 0.0242(12) 0.0203(12) 0.0241(14) 0.0071(11) 0.0078(10) 0.0103(10)
C7 0.0220(12) 0.0213(12) 0.0232(14) 0.0080(11) 0.0058(10) 0.0092(10)
C8 0.0244(12) 0.0218(12) 0.0259(14) 0.0089(11) 0.0100(11) 0.0103(10)
C9 0.0244(13) 0.0260(13) 0.0213(14) 0.0084(11) 0.0079(11) 0.0109(11)
C10 0.0226(12) 0.0200(12) 0.0242(14) 0.0077(11) 0.0084(10) 0.0093(10)
C11 0.0241(12) 0.0212(12) 0.0231(13) 0.0077(11) 0.0097(10) 0.0123(10)
C12 0.0258(13) 0.0236(12) 0.0200(13) 0.0069(11) 0.0083(10) 0.0124(10)
C13 0.0262(13) 0.0220(12) 0.0262(14) 0.0096(11) 0.0124(11) 0.0129(10)
C14 0.0233(12) 0.0215(12) 0.0267(14) 0.0104(11) 0.0085(10) 0.0102(10)
C15 0.0231(12) 0.0221(12) 0.0259(14) 0.0092(11) 0.0090(10) 0.0095(10)
C16 0.0222(12) 0.0211(12) 0.0245(14) 0.0095(11) 0.0082(10) 0.0093(10)
C17 0.0231(12) 0.0224(12) 0.0238(14) 0.0084(11) 0.0092(10) 0.0103(10)
C18 0.0218(12) 0.0276(13) 0.0255(14) 0.0091(11) 0.0100(11) 0.0110(11)
C19 0.0236(12) 0.0259(13) 0.0241(14) 0.0082(11) 0.0090(11) 0.0103(10)
C20 0.0216(12) 0.0230(12) 0.0211(13) 0.0053(11) 0.0078(10) 0.0075(10)
C21 0.0249(13) 0.0234(13) 0.0246(14) 0.0080(11) 0.0068(11) 0.0098(10)
C22 0.0235(13) 0.0273(13) 0.0267(15) 0.0093(12) 0.0077(11) 0.0086(11)
C23 0.0266(13) 0.0299(14) 0.0240(14) 0.0070(12) 0.0066(11) 0.0102(11)
C24 0.0325(15) 0.0296(15) 0.0427(18) 0.0100(14) 0.0073(13) 0.0145(12)
C25 0.0366(16) 0.0437(17) 0.0393(19) 0.0137(15) 0.0080(14) 0.0227(14)
C26 0.0264(14) 0.0357(15) 0.0264(15) 0.0085(13) 0.0131(11) 0.0097(12)
C27 0.0293(14) 0.0382(16) 0.0299(16) 0.0059(13) 0.0109(12) 0.0130(13)
C28 0.0352(17) 0.055(2) 0.046(2) 0.0136(17) 0.0084(15) 0.0217(16)
C29 0.0254(13) 0.0278(13) 0.0260(15) 0.0071(12) 0.0068(11) 0.0105(11)
C30 0.0307(14) 0.0349(15) 0.0298(16) 0.0124(13) 0.0088(12) 0.0103(12)
C31 0.0397(16) 0.0417(17) 0.0273(16) 0.0139(14) 0.0111(13) 0.0096(14)
C32 0.0419(17) 0.0393(17) 0.0234(16) 0.0053(13) 0.0096(13) 0.0093(14)
C33 0.0404(17) 0.0341(16) 0.0305(17) 0.0119(14) 0.0067(13) 0.0036(13)
C34 0.058(2) 0.0304(16) 0.0372(19) 0.0136(14) 0.0119(16) 0.0066(15)
C35 0.070(2) 0.0371(18) 0.048(2) 0.0186(16) 0.0179(18) 0.0226(17)
C36 0.071(3) 0.0367(18) 0.066(3) 0.0234(19) 0.021(2) 0.0204(18)
C37 0.085(3) 0.044(2) 0.078(3) 0.027(2) 0.033(2) 0.031(2)
C38 0.096(4) 0.060(3) 0.121(5) 0.044(3) 0.050(3) 0.045(3)
C39 0.0216(12) 0.0268(13) 0.0267(14) 0.0103(11) 0.0081(10) 0.0110(10)
C40 0.0263(13) 0.0295(14) 0.0260(14) 0.0095(12) 0.0103(11) 0.0160(11)
C41 0.0298(14) 0.0400(16) 0.0352(16) 0.0165(13) 0.0178(12) 0.0215(13)
C42 0.0251(13) 0.0378(16) 0.0417(18) 0.0172(14) 0.0152(12) 0.0162(12)
C43 0.0295(14) 0.0286(14) 0.0321(16) 0.0083(12) 0.0120(12) 0.0132(12)
C44 0.0405(16) 0.0351(16) 0.0301(16) 0.0077(13) 0.0112(13) 0.0152(13)
C45 0.0326(15) 0.0351(16) 0.0393(18) 0.0106(14) 0.0123(13) 0.0112(13)
C46 0.0408(17) 0.0417(17) 0.0357(18) 0.0106(15) 0.0067(14) 0.0196(14)
C47 0.0348(16) 0.0455(18) 0.0422(19) 0.0122(16) 0.0029(14) 0.0165(14)
C48 0.0431(19) 0.047(2) 0.052(2) 0.0024(17) 0.0013(16) 0.0193(16)
C49 0.0235(12) 0.0245(13) 0.0275(15) 0.0053(11) 0.0081(11) 0.0115(11)
C50 0.0307(14) 0.0373(16) 0.0318(16) 0.0083(13) 0.0150(12) 0.0139(12)
C51 0.0334(16) 0.0445(18) 0.0434(19) 0.0077(15) 0.0228(14) 0.0157(14)
C52 0.0290(15) 0.0339(16) 0.050(2) 0.0039(15) 0.0142(14) 0.0162(13)
C53 0.050(2) 0.072(2) 0.047(2) 0.0357(19) 0.0251(16) 0.0296(18)
C54 0.094(3) 0.060(3) 0.066(3) 0.027(2) 0.021(3) 0.034(2)
C55 0.099(4) 0.069(3) 0.065(3) 0.033(2) 0.021(3) 0.034(3)
C56 0.082(3) 0.069(3) 0.056(3) 0.020(2) 0.018(2) 0.028(2)
C57 0.096(4) 0.079(3) 0.064(3) 0.032(3) 0.022(3) 0.015(3)
C58 0.109(4) 0.068(3) 0.050(3) 0.023(2) 0.020(3) 0.003(3)
C59 0.0196(12) 0.0353(15) 0.0241(14) 0.0081(12) 0.0074(10) 0.0097(11)
C60 0.0218(13) 0.0401(16) 0.0268(15) 0.0040(13) 0.0077(11) 0.0138(12)
C61 0.0343(15) 0.055(2) 0.0237(16) 0.0028(14) 0.0067(12) 0.0259(15)
C62 0.0427(17) 0.071(2) 0.0285(17) 0.0232(16) 0.0188(14) 0.0347(17)
C63 0.0295(15) 0.0342(16) 0.0426(19) -0.0004(14) 0.0114(13) 0.0084(13)
C64 0.0373(16) 0.0364(16) 0.044(2) 0.0040(15) 0.0154(14) 0.0114(14)
C65 0.0416(17) 0.0386(17) 0.0416(19) 0.0138(15) 0.0167(15) 0.0122(14)
C66 0.058(2) 0.052(2) 0.053(2) 0.0232(18) 0.0218(18) 0.0254(18)
C67 0.058(2) 0.059(2) 0.078(3) 0.038(2) 0.018(2) 0.024(2)
C68 0.068(3) 0.095(3) 0.097(4) 0.054(3) 0.028(3) 0.046(3)
S101 0.0233(3) 0.0578(5) 0.0322(4) 0.0096(4) 0.0085(3) 0.0182(3)
S102 0.0406(4) 0.0387(4) 0.0307(4) 0.0099(3) 0.0178(3) 0.0203(3)
F101 0.0247(8) 0.0318(8) 0.0357(9) 0.0154(7) 0.0069(7) 0.0043(6)
F102 0.0306(8) 0.0302(8) 0.0259(9) 0.0026(7) 0.0040(7) 0.0095(7)
F103 0.0448(10) 0.0402(9) 0.0300(9) 0.0054(8) 0.0046(8) 0.0233(8)
F104 0.0257(8) 0.0350(9) 0.0535(11) 0.0258(9) 0.0064(7) 0.0054(7)
F105 0.0245(8) 0.0533(11) 0.0527(12) 0.0250(10) 0.0061(8) 0.0071(8)
F106 0.0425(10) 0.0752(14) 0.0253(10) 0.0108(9) 0.0039(8) 0.0263(10)
F107 0.0428(10) 0.0474(11) 0.0535(12) 0.0192(10) -0.0024(9) 0.0221(9)
N101 0.0228(10) 0.0230(11) 0.0252(12) 0.0078(9) 0.0053(9) 0.0085(9)
N102 0.0250(11) 0.0216(10) 0.0217(11) 0.0063(9) 0.0058(9) 0.0089(9)
C101 0.0244(12) 0.0175(11) 0.0255(14) 0.0072(11) 0.0072(10) 0.0102(10)
C102 0.0254(12) 0.0194(12) 0.0244(14) 0.0077(11) 0.0094(10) 0.0104(10)
C103 0.0282(13) 0.0232(13) 0.0200(13) 0.0075(11) 0.0095(11) 0.0125(11)
C104 0.0238(12) 0.0189(11) 0.0220(13) 0.0067(10) 0.0087(10) 0.0108(10)
C105 0.0241(12) 0.0207(12) 0.0218(13) 0.0079(10) 0.0074(10) 0.0126(10)
C106 0.0258(13) 0.0188(12) 0.0232(14) 0.0081(11) 0.0084(10) 0.0116(10)
C107 0.0264(13) 0.0190(12) 0.0227(14) 0.0071(11) 0.0068(10) 0.0105(10)
C108 0.0277(13) 0.0204(12) 0.0211(13) 0.0077(11) 0.0092(10) 0.0107(10)
C109 0.0265(13) 0.0227(12) 0.0248(14) 0.0088(11) 0.0107(11) 0.0129(11)
C110 0.0250(12) 0.0185(11) 0.0214(13) 0.0078(10) 0.0082(10) 0.0116(10)
C121 0.0272(13) 0.0218(12) 0.0236(14) 0.0077(11) 0.0064(11) 0.0097(11)
C123 0.0240(13) 0.0243(13) 0.0258(15) 0.0083(11) 0.0073(11) 0.0059(10)
C124 0.0253(13) 0.0271(13) 0.0274(15) 0.0086(12) 0.0057(11) 0.0074(11)
C125 0.0266(14) 0.0340(15) 0.0343(17) 0.0127(13) 0.0068(12) 0.0103(12)
C129 0.0220(12) 0.0244(13) 0.0273(15) 0.0045(11) 0.0086(11) 0.0079(10)
C130 0.0314(14) 0.0279(14) 0.0342(16) 0.0078(12) 0.0155(12) 0.0118(12)
C131 0.0326(15) 0.0458(18) 0.0388(18) 0.0113(15) 0.0197(14) 0.0137(14)
C132 0.0249(15) 0.058(2) 0.0404(19) 0.0041(16) 0.0146(13) 0.0145(14)
C133 0.0405(16) 0.0378(16) 0.0411(18) 0.0188(14) 0.0232(14) 0.0194(14)
C134 0.0476(18) 0.052(2) 0.0378(19) 0.0178(16) 0.0184(15) 0.0272(16)
C135 0.052(2) 0.051(2) 0.045(2) 0.0222(17) 0.0173(16) 0.0213(17)
C136 0.050(2) 0.062(2) 0.044(2) 0.0215(18) 0.0192(16) 0.0147(18)
C137 0.070(3) 0.060(2) 0.050(2) 0.022(2) 0.007(2) 0.010(2)
C138 0.081(3) 0.087(3) 0.049(3) 0.015(3) 0.012(2) 0.013(3)
C139 0.0285(13) 0.0247(13) 0.0235(14) 0.0061(11) 0.0097(11) 0.0065(11)
C140 0.0308(14) 0.0325(15) 0.0274(15) 0.0098(13) 0.0085(12) 0.0055(12)
C141 0.0403(16) 0.0433(17) 0.0217(15) 0.0084(13) 0.0110(13) 0.0111(14)
C142 0.0442(18) 0.0424(17) 0.0309(17) 0.0072(14) 0.0190(14) 0.0154(15)
C143 0.0316(15) 0.0372(16) 0.0295(16) 0.0120(13) 0.0099(12) 0.0108(12)
C144 0.0425(18) 0.055(2) 0.0416(19) 0.0238(17) 0.0154(15) 0.0180(16)
C145 0.055(2) 0.049(2) 0.042(2) 0.0208(17) 0.0125(16) 0.0228(17)
C146 0.068(2) 0.070(3) 0.052(2) 0.035(2) 0.0224(19) 0.037(2)
C147 0.072(3) 0.064(2) 0.059(3) 0.033(2) 0.022(2) 0.039(2)
C148 0.111(4) 0.130(5) 0.106(4) 0.091(4) 0.056(3) 0.083(4)

loop_
_atom_type_symbol
_atom_type_description
_atom_type_scat_dispersion_real
_atom_type_scat_dispersion_imag
_atom_type_scat_source
C C 0.0181 0.0091 'International Tables Vol C Tables 4.2.6.8 and 6.1.1.4'
H H 0.0000 0.0000 'International Tables Vol C Tables 4.2.6.8 and 6.1.1.4'
F F 0.0727 0.0534 'International Tables Vol C Tables 4.2.6.8 and 6.1.1.4'
N N 0.0311 0.0180 'International Tables Vol C Tables 4.2.6.8 and 6.1.1.4'
S S 0.3331 0.5567 'International Tables Vol C Tables 4.2.6.8 and 6.1.1.4'

loop_
_exptl_crystal_face_index_h
_exptl_crystal_face_index_k
_exptl_crystal_face_index_l
_exptl_crystal_face_perp_dist
_exptl_oxdiff_crystal_face_indexfrac_h
_exptl_oxdiff_crystal_face_indexfrac_k
_exptl_oxdiff_crystal_face_indexfrac_l
_exptl_oxdiff_crystal_face_x
_exptl_oxdiff_crystal_face_y
_exptl_oxdiff_crystal_face_z
-7 5 9 0.0400 -7.0069 5.0026 9.0014 -0.0724 0.3582 0.9290
4 3 -13 0.0534 4.0149 2.9951 -13.0036 0.7116 -0.1742 -0.6573
4 4 5 0.0520 3.9986 4.0035 5.0002 0.1725 -0.7323 0.6358
-4 -4 -5 0.0520 -3.9986 -4.0035 -5.0002 -0.1725 0.7323 -0.6358
-4 -3 13 0.0235 -4.0149 -2.9951 13.0036 -0.7116 0.1742 0.6573
7 -5 -9 0.0402 7.0069 -5.0026 -9.0014 0.0724 -0.3582 -0.9290
-3 9 3 0.0548 -2.9980 9.0010 2.9991 0.4718 -0.0537 0.8171
1 10 -8 0.0527 1.0138 9.9969 -8.0037 0.9777 -0.2184 0.1566
5 -4 10 0.0432 4.9893 -3.9943 10.0027 -0.5331 -0.7198 0.4233
-8 9 3 0.0457 -7.9991 8.9998 2.9993 0.3906 0.5103 0.7951
7 -9 -4 0.0265 6.9998 -9.0005 -3.9995 -0.3730 -0.3683 -0.8675
1 -10 10 0.0078 0.9848 -9.9955 10.0041 -1.0128 -0.0654 -0.0119
-1 9 -11 0.0512 -0.9845 8.9950 -11.0041 0.9774 0.1284 -0.1257
-1 -10 7 0.0170 -1.0128 -9.9974 7.0035 -0.9439 0.2476 -0.2246
-6 9 5 0.0432 -6.0003 9.0023 4.9988 0.3556 0.2264 0.9399
2 -10 10 0.0078 1.9888 -10.0021 10.0019 -0.9968 -0.1784 -0.0081
0 -10 10 0.0055 -0.0117 -10.0026 10.0022 -1.0294 0.0473 -0.0169
2 -4 13 0.0268 1.9900 -3.9997 13.0006 -0.6835 -0.4689 0.6134
5 -9 9 0.0177 4.9908 -9.0011 9.0013 -0.8451 -0.5215 0.0068
4 -11 5 0.0074 3.9921 -11.0025 5.0019 -0.8644 -0.2244 -0.4086

loop_
_geom_angle_atom_site_label_1
_geom_angle_atom_site_label_2
_geom_angle_atom_site_label_3
_geom_angle
_geom_angle_site_symmetry_1
_geom_angle_site_symmetry_3
C32 S1 C29 91.67(14) . .
C42 S2 C39 92.06(14) . .
C52 S3 C49 91.89(15) . .
C62 S4 C59 91.70(15) . .
C21 N1 C1 115.9(2) . .
C21 N2 C7 115.7(2) . .
C22 N3 C14 115.5(2) . .
C22 N4 C20 115.0(2) . .
N1 C1 C2 119.2(2) . .
N1 C1 C6 121.0(2) . .
C6 C1 C2 119.8(2) . .
C1 C2 C29 120.6(2) . .
C3 C2 C1 117.8(2) . .
C3 C2 C29 121.4(2) . .
C2 C3 H3 115.6(17) . .
C2 C3 C4 123.7(2) . .
C4 C3 H3 120.6(17) . .
C5 C4 C3 118.4(2) . .
C11 C4 C3 122.7(2) . .
C11 C4 C5 118.9(2) . .
C6 C5 C4 118.7(2) . .
C10 C5 C4 122.3(2) . .
C10 C5 C6 119.0(2) . .
C1 C6 C5 121.3(2) . .
C1 C6 C7 117.4(2) . .
C7 C6 C5 121.3(2) . .
N2 C7 C6 120.6(2) . .
N2 C7 C8 119.9(2) . .
C6 C7 C8 119.5(2) . .
C7 C8 C39 121.4(2) . .
C9 C8 C7 117.6(2) . .
C9 C8 C39 121.0(2) . .
C8 C9 H9 117(2) . .
C8 C9 C10 124.4(3) . .
C10 C9 H9 118(2) . .
C5 C10 C9 118.1(2) . .
C5 C10 C17 119.2(2) . .
C17 C10 C9 122.7(2) . .
C4 C11 C12 123.4(2) . .
C4 C11 C16 118.3(2) . .
C16 C11 C12 118.2(2) . .
C11 C12 H12 119.0(19) . .
C13 C12 C11 123.5(2) . .
C13 C12 H12 117.3(19) . .
C12 C13 C14 118.2(2) . .
C12 C13 C49 122.0(2) . .
C14 C13 C49 119.6(2) . .
N3 C14 C13 119.7(2) . .
N3 C14 C15 120.6(2) . .
C15 C14 C13 119.7(2) . .
C16 C15 C14 121.1(2) . .
C20 C15 C14 117.1(2) . .
C20 C15 C16 121.8(2) . .
C15 C16 C11 118.7(2) . .
C15 C16 C17 118.7(2) . .
C17 C16 C11 122.6(2) . .
C10 C17 C16 118.5(2) . .
C10 C17 C18 123.4(2) . .
C16 C17 C18 118.1(2) . .
C17 C18 H18 120(2) . .
C19 C18 C17 124.5(2) . .
C19 C18 H18 116(2) . .
C18 C19 C20 117.5(2) . .
C18 C19 C59 121.6(2) . .
C20 C19 C59 120.8(2) . .
N4 C20 C15 121.4(2) . .
N4 C20 C19 119.2(2) . .
C15 C20 C19 119.3(2) . .
N1 C21 N2 129.4(2) . .
N1 C21 C23 114.6(2) . .
N2 C21 C23 115.9(2) . .
N3 C22 N4 130.0(2) . .
N3 C22 C26 114.5(2) . .
N4 C22 C26 115.5(2) . .
F1 C23 C21 109.9(2) . .
F1 C23 C24 108.1(2) . .
F2 C23 F1 106.6(2) . .
F2 C23 C21 111.3(2) . .
F2 C23 C24 108.2(2) . .
C21 C23 C24 112.5(2) . .
F3 C24 C23 108.7(2) . .
F3 C24 C25 105.8(3) . .
F4 C24 F3 109.0(3) . .
F4 C24 C23 108.0(3) . .
F4 C24 C25 107.4(2) . .
C23 C24 C25 117.7(2) . .
F5 C25 F6 108.1(3) . .
F5 C25 F7 107.8(3) . .
F5 C25 C24 112.0(3) . .
F6 C25 F7 108.1(3) . .
F6 C25 C24 111.3(3) . .
F7 C25 C24 109.3(3) . .
F8 C26 F9 106.8(2) . .
F8 C26 C22 110.1(2) . .
F8 C26 C27 108.7(2) . .
F9 C26 C22 111.1(2) . .
F9 C26 C27 107.5(2) . .
C22 C26 C27 112.5(2) . .
F10 C27 F11 108.8(2) . .
F10 C27 C26 109.2(2) . .
F10 C27 C28 107.0(2) . .
F11 C27 C26 108.5(2) . .
F11 C27 C28 107.2(3) . .
C26 C27 C28 115.9(3) . .
F12 C28 F14 108.9(3) . .
F12 C28 C27 110.4(3) . .
F13 C28 F12 109.2(3) . .
F13 C28 F14 107.9(3) . .
F13 C28 C27 111.9(3) . .
F14 C28 C27 108.5(3) . .
C2 C29 S1 121.7(2) . .
C30 C29 S1 110.9(2) . .
C30 C29 C2 127.4(3) . .
C29 C30 C31 111.7(3) . .
C29 C30 C33 126.4(3) . .
C31 C30 C33 121.4(3) . .
C30 C31 H31 123.4 . .
C32 C31 C30 113.3(3) . .
C32 C31 H31 123.4 . .
S1 C32 H32 123.9 . .
C31 C32 S1 112.3(2) . .
C31 C32 H32 123.9 . .
C30 C33 H33A 109.3 . .
C30 C33 H33B 109.3 . .
C30 C33 C34 111.6(3) . .
H33A C33 H33B 108.0 . .
C34 C33 H33A 109.3 . .
C34 C33 H33B 109.3 . .
C33 C34 H34A 108.8 . .
C33 C34 H34B 108.8 . .
H34A C34 H34B 107.7 . .
C35 C34 C33 113.8(3) . .
C35 C34 H34A 108.8 . .
C35 C34 H34B 108.8 . .
C34 C35 H35A 108.8 . .
C34 C35 H35B 108.8 . .
C34 C35 C36 113.6(3) . .
H35A C35 H35B 107.7 . .
C36 C35 H35A 108.8 . .
C36 C35 H35B 108.8 . .
C35 C36 H36A 108.6 . .
C35 C36 H36B 108.6 . .
C35 C36 C37 114.8(3) . .
H36A C36 H36B 107.5 . .
C37 C36 H36A 108.6 . .
C37 C36 H36B 108.6 . .
C36 C37 H37A 108.9 . .
C36 C37 H37B 108.9 . .
H37A C37 H37B 107.7 . .
C38 C37 C36 113.3(4) . .
C38 C37 H37A 108.9 . .
C38 C37 H37B 108.9 . .
C37 C38 H38A 109.5 . .
C37 C38 H38B 109.5 . .
C37 C38 H38C 109.5 . .
H38A C38 H38B 109.5 . .
H38A C38 H38C 109.5 . .
H38B C38 H38C 109.5 . .
C8 C39 S2 120.9(2) . .
C40 C39 S2 110.93(19) . .
C40 C39 C8 128.0(2) . .
C39 C40 C41 111.6(2) . .
C39 C40 C43 127.7(2) . .
C41 C40 C43 120.7(2) . .
C40 C41 H41 123.2 . .
C42 C41 C40 113.6(3) . .
C42 C41 H41 123.2 . .
S2 C42 H42 124.1 . .
C41 C42 S2 111.8(2) . .
C41 C42 H42 124.1 . .
C40 C43 H43A 109.2 . .
C40 C43 H43B 109.2 . .
C40 C43 C44 112.1(2) . .
H43A C43 H43B 107.9 . .
C44 C43 H43A 109.2 . .
C44 C43 H43B 109.2 . .
C43 C44 H44A 108.6 . .
C43 C44 H44B 108.6 . .
H44A C44 H44B 107.6 . .
C45 C44 C43 114.6(3) . .
C45 C44 H44A 108.6 . .
C45 C44 H44B 108.6 . .
C44 C45 H45A 109.3 . .
C44 C45 H45B 109.3 . .
C44 C45 C46 111.8(3) . .
H45A C45 H45B 107.9 . .
C46 C45 H45A 109.3 . .
C46 C45 H45B 109.3 . .
C45 C46 H46A 108.5 . .
C45 C46 H46B 108.5 . .
H46A C46 H46B 107.5 . .
C47 C46 C45 115.2(3) . .
C47 C46 H46A 108.5 . .
C47 C46 H46B 108.5 . .
C46 C47 H47A 108.6 . .
C46 C47 H47B 108.6 . .
H47A C47 H47B 107.6 . .
C48 C47 C46 114.5(3) . .
C48 C47 H47A 108.6 . .
C48 C47 H47B 108.6 . .
C47 C48 H48A 109.5 . .
C47 C48 H48B 109.5 . .
C47 C48 H48C 109.5 . .
H48A C48 H48B 109.5 . .
H48A C48 H48C 109.5 . .
H48B C48 H48C 109.5 . .
C13 C49 S3 118.0(2) . .
C50 C49 S3 111.2(2) . .
C50 C49 C13 130.8(3) . .
C49 C50 C51 111.2(3) . .
C49 C50 C53 125.7(3) . .
C51 C50 C53 123.0(3) . .
C50 C51 H51 123.2 . .
C52 C51 C50 113.6(3) . .
C52 C51 H51 123.2 . .
S3 C52 H52 124.0 . .
C51 C52 S3 112.1(2) . .
C51 C52 H52 124.0 . .
C50 C53 H53A 109.6 . .
C50 C53 H53B 109.6 . .
C50 C53 C54 110.4(3) . .
H53A C53 H53B 108.1 . .
C54 C53 H53A 109.6 . .
C54 C53 H53B 109.6 . .
C53 C54 H54A 109.3 . .
C53 C54 H54B 109.3 . .
H54A C54 H54B 108.0 . .
C55 C54 C53 111.6(4) . .
C55 C54 H54A 109.3 . .
C55 C54 H54B 109.3 . .
C54 C55 H55A 109.2 . .
C54 C55 H55B 109.2 . .
C54 C55 C56 112.2(4) . .
H55A C55 H55B 107.9 . .
C56 C55 H55A 109.2 . .
C56 C55 H55B 109.2 . .
C55 C56 H56A 108.3 . .
C55 C56 H56B 108.3 . .
H56A C56 H56B 107.4 . .
C57 C56 C55 115.9(4) . .
C57 C56 H56A 108.3 . .
C57 C56 H56B 108.3 . .
C56 C57 H57A 108.5 . .
C56 C57 H57B 108.5 . .
C56 C57 C58 115.0(4) . .
H57A C57 H57B 107.5 . .
C58 C57 H57A 108.5 . .
C58 C57 H57B 108.5 . .
C57 C58 H58A 109.5 . .
C57 C58 H58B 109.5 . .
C57 C58 H58C 109.5 . .
H58A C58 H58B 109.5 . .
H58A C58 H58C 109.5 . .
H58B C58 H58C 109.5 . .
C19 C59 S4 116.7(2) . .
C60 C59 S4 111.7(2) . .
C60 C59 C19 131.6(3) . .
C59 C60 C61 110.9(3) . .
C59 C60 C63 126.8(3) . .
C61 C60 C63 122.2(3) . .
C60 C61 H61 123.1 . .
C62 C61 C60 113.8(3) . .
C62 C61 H61 123.1 . .
S4 C62 H62 124.1 . .
C61 C62 S4 111.8(2) . .
C61 C62 H62 124.1 . .
C60 C63 H63A 108.7 . .
C60 C63 H63B 108.7 . .
C60 C63 C64 114.1(3) . .
H63A C63 H63B 107.6 . .
C64 C63 H63A 108.7 . .
C64 C63 H63B 108.7 . .
C63 C64 H64A 108.9 . .
C63 C64 H64B 108.9 . .
H64A C64 H64B 107.7 . .
C65 C64 C63 113.4(3) . .
C65 C64 H64A 108.9 . .
C65 C64 H64B 108.9 . .
C64 C65 H65A 108.8 . .
C64 C65 H65B 108.8 . .
C64 C65 C66 113.8(3) . .
H65A C65 H65B 107.7 . .
C66 C65 H65A 108.8 . .
C66 C65 H65B 108.8 . .
C65 C66 H66A 108.6 . .
C65 C66 H66B 108.6 . .
H66A C66 H66B 107.6 . .
C67 C66 C65 114.5(3) . .
C67 C66 H66A 108.6 . .
C67 C66 H66B 108.6 . .
C66 C67 H67A 109.1 . .
C66 C67 H67B 109.1 . .
C66 C67 C68 112.7(4) . .
H67A C67 H67B 107.8 . .
C68 C67 H67A 109.1 . .
C68 C67 H67B 109.1 . .
C67 C68 H68A 109.5 . .
C67 C68 H68B 109.5 . .
C67 C68 H68C 109.5 . .
H68A C68 H68B 109.5 . .
H68A C68 H68C 109.5 . .
H68B C68 H68C 109.5 . .
C132 S101 C129 91.84(15) . .
C142 S102 C139 92.25(15) . .
C121 N101 C101 116.2(2) . .
C121 N102 C107 115.1(2) . .
N101 C101 C102 120.1(2) . .
N101 C101 C106 120.2(2) . .
C106 C101 C102 119.7(2) . .
C101 C102 C129 122.1(2) . .
C103 C102 C101 117.5(2) 2_666 .
C103 C102 C129 120.3(2) 2_666 .
C102 C103 H103 118(2) 2_666 .
C102 C103 C104 124.4(3) 2_666 .
C104 C103 H103 118(2) . .
C105 C104 C103 118.2(2) 2_666 .
C110 C104 C103 122.5(2) . .
C110 C104 C105 119.3(2) . 2_666
C104 C105 C110 121.6(2) 2_666 .
C106 C105 C104 119.2(2) . 2_666
C106 C105 C110 119.2(2) . .
C105 C106 C101 121.0(2) . .
C105 C106 C107 121.7(2) . .
C107 C106 C101 117.4(2) . .
N102 C107 C106 121.4(2) . .
N102 C107 C108 119.5(2) . .
C106 C107 C108 119.1(2) . .
C107 C108 C139 123.4(2) . .
C109 C108 C107 117.8(2) . .
C109 C108 C139 118.6(2) . .
C108 C109 H109 115.1(19) . .
C108 C109 C110 124.3(2) . .
C110 C109 H109 120.5(19) . .
C104 C110 C105 119.1(2) . .
C104 C110 C109 123.0(2) . .
C105 C110 C109 117.9(2) . .
N101 C121 C123 114.7(2) . .
N102 C121 N101 129.7(2) . .
N102 C121 C123 115.6(2) . .
F101 C123 C121 110.8(2) . .
F101 C123 C124 107.2(2) . .
F102 C123 F101 107.5(2) . .
F102 C123 C121 111.3(2) . .
F102 C123 C124 108.4(2) . .
C121 C123 C124 111.5(2) . .
F103 C124 F104 108.5(2) . .
F103 C124 C123 109.1(2) . .
F103 C124 C125 107.2(2) . .
F104 C124 C123 108.1(2) . .
F104 C124 C125 106.2(2) . .
C125 C124 C123 117.4(2) . .
F105 C125 F106 109.1(2) . .
F105 C125 F107 108.3(2) . .
F105 C125 C124 111.1(2) . .
F106 C125 F107 107.7(2) . .
F106 C125 C124 111.0(2) . .
F107 C125 C124 109.4(2) . .
C102 C129 S101 120.3(2) . .
C130 C129 S101 110.8(2) . .
C130 C129 C102 128.7(2) . .
C129 C130 C131 111.3(3) . .
C129 C130 C133 129.4(3) . .
C131 C130 C133 119.3(3) . .
C130 C131 H131 123.1 . .
C132 C131 C130 113.7(3) . .
C132 C131 H131 123.1 . .
S101 C132 H132 123.9 . .
C131 C132 S101 112.3(2) . .
C131 C132 H132 123.9 . .
C130 C133 H13A 109.1 . .
C130 C133 H13B 109.1 . .
C130 C133 C134 112.4(2) . .
H13A C133 H13B 107.9 . .
C134 C133 H13A 109.1 . .
C134 C133 H13B 109.1 . .
C133 C134 H13C 108.8 . .
C133 C134 H13D 108.8 . .
H13C C134 H13D 107.7 . .
C135 C134 C133 113.9(3) . .
C135 C134 H13C 108.8 . .
C135 C134 H13D 108.8 . .
C134 C135 H13E 108.6 . .
C134 C135 H13F 108.6 . .
C134 C135 C136 114.8(3) . .
H13E C135 H13F 107.5 . .
C136 C135 H13E 108.6 . .
C136 C135 H13F 108.6 . .
C135 C136 H13G 108.8 . .
C135 C136 H13H 108.8 . .
H13G C136 H13H 107.7 . .
C137 C136 C135 113.7(3) . .
C137 C136 H13G 108.8 . .
C137 C136 H13H 108.8 . .
C136 C137 H13I 108.8 . .
C136 C137 H13J 108.8 . .
C136 C137 C138 113.9(4) . .
H13I C137 H13J 107.7 . .
C138 C137 H13I 108.8 . .
C138 C137 H13J 108.8 . .
C137 C138 H13K 109.5 . .
C137 C138 H13L 109.5 . .
C137 C138 H13M 109.5 . .
H13K C138 H13L 109.5 . .
H13K C138 H13M 109.5 . .
H13L C138 H13M 109.5 . .
C108 C139 S102 114.30(19) . .
C140 C139 S102 110.5(2) . .
C140 C139 C108 135.2(3) . .
C139 C140 C141 111.2(3) . .
C139 C140 C143 125.3(3) . .
C141 C140 C143 123.5(3) . .
C140 C141 H141 122.6 . .
C142 C141 C140 114.8(3) . .
C142 C141 H141 122.6 . .
S102 C142 H142 124.3 . .
C141 C142 S102 111.3(2) . .
C141 C142 H142 124.3 . .
C140 C143 H14A 109.2 . .
C140 C143 H14B 109.2 . .
C140 C143 C144 112.1(3) . .
H14A C143 H14B 107.9 . .
C144 C143 H14A 109.2 . .
C144 C143 H14B 109.2 . .
C143 C144 H14C 108.8 . .
C143 C144 H14D 108.8 . .
H14C C144 H14D 107.7 . .
C145 C144 C143 113.8(3) . .
C145 C144 H14C 108.8 . .
C145 C144 H14D 108.8 . .
C144 C145 H14E 109.1 . .
C144 C145 H14F 109.1 . .
C144 C145 C146 112.3(3) . .
H14E C145 H14F 107.9 . .
C146 C145 H14E 109.1 . .
C146 C145 H14F 109.1 . .
C145 C146 H14G 108.9 . .
C145 C146 H14H 108.9 . .
H14G C146 H14H 107.7 . .
C147 C146 C145 113.5(3) . .
C147 C146 H14G 108.9 . .
C147 C146 H14H 108.9 . .
C146 C147 H14I 108.9 . .
C146 C147 H14J 108.9 . .
C146 C147 C148 113.5(4) . .
H14I C147 H14J 107.7 . .
C148 C147 H14I 108.9 . .
C148 C147 H14J 108.9 . .
C147 C148 H14K 109.5 . .
C147 C148 H14L 109.5 . .
C147 C148 H14M 109.5 . .
H14K C148 H14L 109.5 . .
H14K C148 H14M 109.5 . .
H14L C148 H14M 109.5 . .

loop_
_geom_bond_atom_site_label_1
_geom_bond_atom_site_label_2
_geom_bond_distance
_geom_bond_site_symmetry_2
S1 C29 1.736(3) .
S1 C32 1.703(3) .
S2 C39 1.738(3) .
S2 C42 1.702(3) .
S3 C49 1.734(3) .
S3 C52 1.692(3) .
S4 C59 1.733(3) .
S4 C62 1.702(3) .
F1 C23 1.349(3) .
F2 C23 1.342(3) .
F3 C24 1.351(4) .
F4 C24 1.338(4) .
F5 C25 1.307(4) .
F6 C25 1.323(4) .
F7 C25 1.330(4) .
F8 C26 1.351(3) .
F9 C26 1.366(3) .
F10 C27 1.332(3) .
F11 C27 1.333(3) .
F12 C28 1.319(4) .
F13 C28 1.300(4) .
F14 C28 1.336(4) .
N1 C1 1.346(3) .
N1 C21 1.320(3) .
N2 C7 1.348(3) .
N2 C21 1.327(3) .
N3 C14 1.349(3) .
N3 C22 1.324(4) .
N4 C20 1.344(3) .
N4 C22 1.325(3) .
C1 C2 1.447(4) .
C1 C6 1.409(4) .
C2 C3 1.370(4) .
C2 C29 1.470(4) .
C3 H3 1.00(3) .
C3 C4 1.429(4) .
C4 C5 1.426(3) .
C4 C11 1.421(3) .
C5 C6 1.425(3) .
C5 C10 1.414(4) .
C6 C7 1.419(4) .
C7 C8 1.447(4) .
C8 C9 1.365(4) .
C8 C39 1.474(3) .
C9 H9 0.87(3) .
C9 C10 1.433(4) .
C10 C17 1.420(3) .
C11 C12 1.434(3) .
C11 C16 1.426(4) .
C12 H12 0.90(3) .
C12 C13 1.365(4) .
C13 C14 1.436(4) .
C13 C49 1.483(3) .
C14 C15 1.420(4) .
C15 C16 1.418(4) .
C15 C20 1.413(4) .
C16 C17 1.422(3) .
C17 C18 1.425(4) .
C18 H18 0.90(3) .
C18 C19 1.368(4) .
C19 C20 1.450(3) .
C19 C59 1.471(4) .
C21 C23 1.527(4) .
C22 C26 1.524(4) .
C23 C24 1.533(4) .
C24 C25 1.539(4) .
C26 C27 1.526(4) .
C27 C28 1.546(4) .
C29 C30 1.376(4) .
C30 C31 1.424(4) .
C30 C33 1.510(4) .
C31 H31 0.9500 .
C31 C32 1.348(4) .
C32 H32 0.9500 .
C33 H33A 0.9900 .
C33 H33B 0.9900 .
C33 C34 1.530(5) .
C34 H34A 0.9900 .
C34 H34B 0.9900 .
C34 C35 1.519(5) .
C35 H35A 0.9900 .
C35 H35B 0.9900 .
C35 C36 1.526(5) .
C36 H36A 0.9900 .
C36 H36B 0.9900 .
C36 C37 1.530(6) .
C37 H37A 0.9900 .
C37 H37B 0.9900 .
C37 C38 1.527(6) .
C38 H38A 0.9800 .
C38 H38B 0.9800 .
C38 H38C 0.9800 .
C39 C40 1.380(4) .
C40 C41 1.426(4) .
C40 C43 1.507(4) .
C41 H41 0.9500 .
C41 C42 1.358(4) .
C42 H42 0.9500 .
C43 H43A 0.9900 .
C43 H43B 0.9900 .
C43 C44 1.526(4) .
C44 H44A 0.9900 .
C44 H44B 0.9900 .
C44 C45 1.515(4) .
C45 H45A 0.9900 .
C45 H45B 0.9900 .
C45 C46 1.529(4) .
C46 H46A 0.9900 .
C46 H46B 0.9900 .
C46 C47 1.517(4) .
C47 H47A 0.9900 .
C47 H47B 0.9900 .
C47 C48 1.508(5) .
C48 H48A 0.9800 .
C48 H48B 0.9800 .
C48 H48C 0.9800 .
C49 C50 1.362(4) .
C50 C51 1.433(4) .
C50 C53 1.483(4) .
C51 H51 0.9500 .
C51 C52 1.342(5) .
C52 H52 0.9500 .
C53 H53A 0.9900 .
C53 H53B 0.9900 .
C53 C54 1.573(6) .
C54 H54A 0.9900 .
C54 H54B 0.9900 .
C54 C55 1.469(6) .
C55 H55A 0.9900 .
C55 H55B 0.9900 .
C55 C56 1.511(6) .
C56 H56A 0.9900 .
C56 H56B 0.9900 .
C56 C57 1.460(6) .
C57 H57A 0.9900 .
C57 H57B 0.9900 .
C57 C58 1.509(6) .
C58 H58A 0.9800 .
C58 H58B 0.9800 .
C58 H58C 0.9800 .
C59 C60 1.368(4) .
C60 C61 1.430(4) .
C60 C63 1.495(4) .
C61 H61 0.9500 .
C61 C62 1.348(5) .
C62 H62 0.9500 .
C63 H63A 0.9900 .
C63 H63B 0.9900 .
C63 C64 1.534(4) .
C64 H64A 0.9900 .
C64 H64B 0.9900 .
C64 C65 1.515(5) .
C65 H65A 0.9900 .
C65 H65B 0.9900 .
C65 C66 1.526(5) .
C66 H66A 0.9900 .
C66 H66B 0.9900 .
C66 C67 1.515(5) .
C67 H67A 0.9900 .
C67 H67B 0.9900 .
C67 C68 1.533(6) .
C68 H68A 0.9800 .
C68 H68B 0.9800 .
C68 H68C 0.9800 .
S101 C129 1.735(3) .
S101 C132 1.697(3) .
S102 C139 1.752(3) .
S102 C142 1.698(3) .
F101 C123 1.356(3) .
F102 C123 1.346(3) .
F103 C124 1.337(3) .
F104 C124 1.350(3) .
F105 C125 1.317(3) .
F106 C125 1.318(4) .
F107 C125 1.327(3) .
N101 C101 1.342(3) .
N101 C121 1.329(3) .
N102 C107 1.345(3) .
N102 C121 1.327(3) .
C101 C102 1.447(4) .
C101 C106 1.424(3) .
C102 C103 1.366(4) 2_666
C102 C129 1.472(4) .
C103 C102 1.366(4) 2_666
C103 H103 0.85(3) .
C103 C104 1.424(4) .
C104 C105 1.419(4) 2_666
C104 C110 1.417(4) .
C105 C104 1.419(4) 2_666
C105 C106 1.417(4) .
C105 C110 1.423(3) .
C106 C107 1.418(4) .
C107 C108 1.451(4) .
C108 C109 1.373(4) .
C108 C139 1.475(4) .
C109 H109 0.94(3) .
C109 C110 1.425(4) .
C121 C123 1.528(4) .
C123 C124 1.546(4) .
C124 C125 1.539(4) .
C129 C130 1.384(4) .
C130 C131 1.420(4) .
C130 C133 1.506(4) .
C131 H131 0.9500 .
C131 C132 1.346(5) .
C132 H132 0.9500 .
C133 H13A 0.9900 .
C133 H13B 0.9900 .
C133 C134 1.537(5) .
C134 H13C 0.9900 .
C134 H13D 0.9900 .
C134 C135 1.509(5) .
C135 H13E 0.9900 .
C135 H13F 0.9900 .
C135 C136 1.523(5) .
C136 H13G 0.9900 .
C136 H13H 0.9900 .
C136 C137 1.513(5) .
C137 H13I 0.9900 .
C137 H13J 0.9900 .
C137 C138 1.516(6) .
C138 H13K 0.9800 .
C138 H13L 0.9800 .
C138 H13M 0.9800 .
C139 C140 1.371(4) .
C140 C141 1.429(4) .
C140 C143 1.486(4) .
C141 H141 0.9500 .
C141 C142 1.342(5) .
C142 H142 0.9500 .
C143 H14A 0.9900 .
C143 H14B 0.9900 .
C143 C144 1.542(4) .
C144 H14C 0.9900 .
C144 H14D 0.9900 .
C144 C145 1.508(5) .
C145 H14E 0.9900 .
C145 H14F 0.9900 .
C145 C146 1.531(5) .
C146 H14G 0.9900 .
C146 H14H 0.9900 .
C146 C147 1.505(5) .
C147 H14I 0.9900 .
C147 H14J 0.9900 .
C147 C148 1.519(5) .
C148 H14K 0.9800 .
C148 H14L 0.9800 .
C148 H14M 0.9800 .

loop_
_geom_torsion_atom_site_label_1
_geom_torsion_atom_site_label_2
_geom_torsion_atom_site_label_3
_geom_torsion_atom_site_label_4
_geom_torsion
_geom_torsion_site_symmetry_1
_geom_torsion_site_symmetry_4
S1 C29 C30 C31 2.0(3) . .
S1 C29 C30 C33 -170.3(3) . .
S2 C39 C40 C41 -1.5(3) . .
S2 C39 C40 C43 176.2(2) . .
S3 C49 C50 C51 -1.5(3) . .
S3 C49 C50 C53 176.6(3) . .
S4 C59 C60 C61 0.3(3) . .
S4 C59 C60 C63 177.7(2) . .
F1 C23 C24 F3 73.3(3) . .
F1 C23 C24 F4 -168.6(2) . .
F1 C23 C24 C25 -46.8(3) . .
F2 C23 C24 F3 -171.6(2) . .
F2 C23 C24 F4 -53.5(3) . .
F2 C23 C24 C25 68.3(3) . .
F3 C24 C25 F5 -52.8(3) . .
F3 C24 C25 F6 -173.9(2) . .
F3 C24 C25 F7 66.7(3) . .
F4 C24 C25 F5 -169.1(3) . .
F4 C24 C25 F6 69.7(3) . .
F4 C24 C25 F7 -49.7(4) . .
F8 C26 C27 F10 57.1(3) . .
F8 C26 C27 F11 175.6(2) . .
F8 C26 C27 C28 -63.8(3) . .
F9 C26 C27 F10 172.3(2) . .
F9 C26 C27 F11 -69.2(3) . .
F9 C26 C27 C28 51.5(3) . .
F10 C27 C28 F12 -63.1(4) . .
F10 C27 C28 F13 175.0(3) . .
F10 C27 C28 F14 56.1(3) . .
F11 C27 C28 F12 -179.8(3) . .
F11 C27 C28 F13 58.4(4) . .
F11 C27 C28 F14 -60.5(3) . .
N1 C1 C2 C3 176.3(2) . .
N1 C1 C2 C29 -8.0(4) . .
N1 C1 C6 C5 -179.5(2) . .
N1 C1 C6 C7 3.1(4) . .
N1 C21 C23 F1 -34.3(3) . .
N1 C21 C23 F2 -152.2(2) . .
N1 C21 C23 C24 86.2(3) . .
N2 C7 C8 C9 -179.0(2) . .
N2 C7 C8 C39 0.7(4) . .
N2 C21 C23 F1 148.4(2) . .
N2 C21 C23 F2 30.4(3) . .
N2 C21 C23 C24 -91.1(3) . .
N3 C14 C15 C16 -174.9(2) . .
N3 C14 C15 C20 5.6(4) . .
N3 C22 C26 F8 -42.4(3) . .
N3 C22 C26 F9 -160.4(2) . .
N3 C22 C26 C27 79.0(3) . .
N4 C22 C26 F8 138.1(2) . .
N4 C22 C26 F9 20.0(3) . .
N4 C22 C26 C27 -100.6(3) . .
C1 N1 C21 N2 -2.0(4) . .
C1 N1 C21 C23 -178.9(2) . .
C1 C2 C3 C4 4.0(4) . .
C1 C2 C29 S1 51.6(3) . .
C1 C2 C29 C30 -126.4(3) . .
C1 C6 C7 N2 -2.2(4) . .
C1 C6 C7 C8 176.6(2) . .
C2 C1 C6 C5 2.8(4) . .
C2 C1 C6 C7 -174.6(2) . .
C2 C3 C4 C5 1.1(4) . .
C2 C3 C4 C11 178.7(2) . .
C2 C29 C30 C31 -179.8(3) . .
C2 C29 C30 C33 7.9(5) . .
C3 C2 C29 S1 -132.9(2) . .
C3 C2 C29 C30 49.1(4) . .
C3 C4 C5 C6 -4.3(3) . .
C3 C4 C5 C10 175.4(2) . .
C3 C4 C11 C12 9.7(4) . .
C3 C4 C11 C16 -172.7(2) . .
C4 C5 C6 C1 2.3(4) . .
C4 C5 C6 C7 179.7(2) . .
C4 C5 C10 C9 179.9(2) . .
C4 C5 C10 C17 -1.4(4) . .
C4 C11 C12 C13 -178.0(2) . .
C4 C11 C16 C15 175.4(2) . .
C4 C11 C16 C17 -4.0(4) . .
C5 C4 C11 C12 -172.7(2) . .
C5 C4 C11 C16 4.8(3) . .
C5 C6 C7 N2 -179.7(2) . .
C5 C6 C7 C8 -0.8(4) . .
C5 C10 C17 C16 2.4(3) . .
C5 C10 C17 C18 -176.8(2) . .
C6 C1 C2 C3 -5.9(4) . .
C6 C1 C2 C29 169.7(2) . .
C6 C5 C10 C9 -0.4(3) . .
C6 C5 C10 C17 178.3(2) . .
C6 C7 C8 C9 2.1(4) . .
C6 C7 C8 C39 -178.2(2) . .
C7 N2 C21 N1 2.8(4) . .
C7 N2 C21 C23 179.7(2) . .
C7 C8 C9 C10 -2.7(4) . .
C7 C8 C39 S2 -41.2(3) . .
C7 C8 C39 C40 144.3(3) . .
C8 C9 C10 C5 1.8(4) . .
C8 C9 C10 C17 -176.8(2) . .
C8 C39 C40 C41 173.5(2) . .
C8 C39 C40 C43 -8.8(4) . .
C9 C8 C39 S2 138.5(2) . .
C9 C8 C39 C40 -36.1(4) . .
C9 C10 C17 C16 -179.0(2) . .
C9 C10 C17 C18 1.8(4) . .
C10 C5 C6 C1 -177.4(2) . .
C10 C5 C6 C7 0.0(4) . .
C10 C17 C18 C19 177.9(2) . .
C11 C4 C5 C6 178.0(2) . .
C11 C4 C5 C10 -2.3(4) . .
C11 C12 C13 C14 2.7(4) . .
C11 C12 C13 C49 -173.6(2) . .
C11 C16 C17 C10 0.3(4) . .
C11 C16 C17 C18 179.5(2) . .
C12 C11 C16 C15 -6.9(3) . .
C12 C11 C16 C17 173.7(2) . .
C12 C13 C14 N3 172.3(2) . .
C12 C13 C14 C15 -7.2(4) . .
C12 C13 C49 S3 124.9(2) . .
C12 C13 C49 C50 -51.8(4) . .
C13 C14 C15 C16 4.6(4) . .
C13 C14 C15 C20 -174.9(2) . .
C13 C49 C50 C51 175.3(3) . .
C13 C49 C50 C53 -6.5(5) . .
C14 N3 C22 N4 -2.4(4) . .
C14 N3 C22 C26 178.1(2) . .
C14 C13 C49 S3 -51.4(3) . .
C14 C13 C49 C50 132.0(3) . .
C14 C15 C16 C11 2.6(4) . .
C14 C15 C16 C17 -178.0(2) . .
C14 C15 C20 N4 -2.2(4) . .
C14 C15 C20 C19 177.5(2) . .
C15 C16 C17 C10 -179.0(2) . .
C15 C16 C17 C18 0.1(3) . .
C16 C11 C12 C13 4.4(4) . .
C16 C15 C20 N4 178.3(2) . .
C16 C15 C20 C19 -2.0(4) . .
C16 C17 C18 C19 -1.3(4) . .
C17 C18 C19 C20 0.7(4) . .
C17 C18 C19 C59 177.7(2) . .
C18 C19 C20 N4 -179.4(2) . .
C18 C19 C20 C15 0.9(4) . .
C18 C19 C59 S4 -53.1(3) . .
C18 C19 C59 C60 126.3(3) . .
C19 C59 C60 C61 -179.1(3) . .
C19 C59 C60 C63 -1.8(5) . .
C20 N4 C22 N3 5.6(4) . .
C20 N4 C22 C26 -174.9(2) . .
C20 C15 C16 C11 -177.9(2) . .
C20 C15 C16 C17 1.5(4) . .
C20 C19 C59 S4 123.7(2) . .
C20 C19 C59 C60 -56.8(4) . .
C21 N1 C1 C2 176.6(2) . .
C21 N1 C1 C6 -1.1(4) . .
C21 N2 C7 C6 -0.4(3) . .
C21 N2 C7 C8 -179.3(2) . .
C21 C23 C24 F3 -48.3(3) . .
C21 C23 C24 F4 69.9(3) . .
C21 C23 C24 C25 -168.4(3) . .
C22 N3 C14 C13 177.0(2) . .
C22 N3 C14 C15 -3.5(3) . .
C22 N4 C20 C15 -2.9(4) . .
C22 N4 C20 C19 177.4(2) . .
C22 C26 C27 F10 -65.1(3) . .
C22 C26 C27 F11 53.4(3) . .
C22 C26 C27 C28 174.0(3) . .
C23 C24 C25 F5 68.9(4) . .
C23 C24 C25 F6 -52.3(4) . .
C23 C24 C25 F7 -171.7(3) . .
C26 C27 C28 F12 58.9(4) . .
C26 C27 C28 F13 -62.9(4) . .
C26 C27 C28 F14 178.2(3) . .
C29 S1 C32 C31 2.3(3) . .
C29 C2 C3 C4 -171.6(2) . .
C29 C30 C31 C32 -0.3(4) . .
C29 C30 C33 C34 99.0(4) . .
C30 C31 C32 S1 -1.6(4) . .
C30 C33 C34 C35 -67.4(4) . .
C31 C30 C33 C34 -72.6(4) . .
C32 S1 C29 C2 179.2(2) . .
C32 S1 C29 C30 -2.4(2) . .
C33 C30 C31 C32 172.4(3) . .
C33 C34 C35 C36 -177.6(3) . .
C34 C35 C36 C37 -174.0(3) . .
C35 C36 C37 C38 -175.9(4) . .
C39 S2 C42 C41 -1.9(2) . .
C39 C8 C9 C10 177.6(2) . .
C39 C40 C41 C42 0.0(3) . .
C39 C40 C43 C44 114.4(3) . .
C40 C41 C42 S2 1.5(3) . .
C40 C43 C44 C45 179.8(2) . .
C41 C40 C43 C44 -68.2(3) . .
C42 S2 C39 C8 -173.5(2) . .
C42 S2 C39 C40 1.9(2) . .
C43 C40 C41 C42 -177.8(3) . .
C43 C44 C45 C46 -177.7(3) . .
C44 C45 C46 C47 176.7(3) . .
C45 C46 C47 C48 -68.3(4) . .
C49 S3 C52 C51 -2.1(3) . .
C49 C13 C14 N3 -11.3(4) . .
C49 C13 C14 C15 169.2(2) . .
C49 C50 C51 C52 0.0(4) . .
C49 C50 C53 C54 122.2(4) . .
C50 C51 C52 S3 1.6(4) . .
C50 C53 C54 C55 171.5(4) . .
C51 C50 C53 C54 -59.8(4) . .
C52 S3 C49 C13 -175.2(2) . .
C52 S3 C49 C50 2.1(2) . .
C53 C50 C51 C52 -178.2(3) . .
C53 C54 C55 C56 -172.3(4) . .
C54 C55 C56 C57 -64.2(6) . .
C55 C56 C57 C58 -167.3(5) . .
C59 S4 C62 C61 -0.6(2) . .
C59 C19 C20 N4 3.7(4) . .
C59 C19 C20 C15 -176.0(2) . .
C59 C60 C61 C62 -0.8(4) . .
C59 C60 C63 C64 -107.5(3) . .
C60 C61 C62 S4 0.9(3) . .
C60 C63 C64 C65 71.7(4) . .
C61 C60 C63 C64 69.5(4) . .
C62 S4 C59 C19 179.7(2) . .
C62 S4 C59 C60 0.2(2) . .
C63 C60 C61 C62 -178.3(3) . .
C63 C64 C65 C66 -177.6(3) . .
C64 C65 C66 C67 -179.1(3) . .
C65 C66 C67 C68 -175.6(3) . .
S101 C129 C130 C131 0.7(3) . .
S101 C129 C130 C133 -179.5(2) . .
S102 C139 C140 C141 0.9(3) . .
S102 C139 C140 C143 -177.3(2) . .
F101 C123 C124 F103 57.0(3) . .
F101 C123 C124 F104 174.8(2) . .
F101 C123 C124 C125 -65.2(3) . .
F102 C123 C124 F103 172.73(19) . .
F102 C123 C124 F104 -69.4(3) . .
F102 C123 C124 C125 50.6(3) . .
F103 C124 C125 F105 -68.2(3) . .
F103 C124 C125 F106 170.1(2) . .
F103 C124 C125 F107 51.3(3) . .
F104 C124 C125 F105 175.9(2) . .
F104 C124 C125 F106 54.2(3) . .
F104 C124 C125 F107 -64.5(3) . .
N101 C101 C102 C103 -179.1(2) . 2_666
N101 C101 C102 C129 -1.1(4) . .
N101 C101 C106 C105 179.8(2) . .
N101 C101 C106 C107 -0.9(3) . .
N101 C121 C123 F101 -38.0(3) . .
N101 C121 C123 F102 -157.5(2) . .
N101 C121 C123 C124 81.3(3) . .
N102 C107 C108 C109 179.1(2) . .
N102 C107 C108 C139 -6.0(4) . .
N102 C121 C123 F101 145.1(2) . .
N102 C121 C123 F102 25.6(3) . .
N102 C121 C123 C124 -95.5(3) . .
C101 N101 C121 N102 1.8(4) . .
C101 N101 C121 C123 -174.5(2) . .
C101 C102 C129 S101 -34.3(3) . .
C101 C102 C129 C130 151.0(3) . .
C101 C106 C107 N102 -0.1(3) . .
C101 C106 C107 C108 -179.7(2) . .
C102 C101 C106 C105 1.2(3) . .
C102 C101 C106 C107 -179.5(2) . .
C102 C103 C104 C105 -2.8(4) 2_666 2_666
C102 C103 C104 C110 179.2(2) 2_666 .
C102 C129 C130 C131 175.8(3) . .
C102 C129 C130 C133 -4.4(5) . .
C103 C102 C129 S101 143.6(2) 2_666 .
C103 C102 C129 C130 -31.1(4) 2_666 .
C103 C104 C110 C105 177.8(2) . .
C103 C104 C110 C109 -2.5(4) . .
C104 C105 C106 C101 0.0(3) 2_666 .
C104 C105 C106 C107 -179.3(2) 2_666 .
C104 C105 C110 C104 0.1(4) 2_666 .
C104 C105 C110 C109 -179.6(2) 2_666 .
C105 C104 C110 C105 -0.1(4) 2_666 .
C105 C104 C110 C109 179.6(2) 2_666 .
C105 C106 C107 N102 179.2(2) . .
C105 C106 C107 C108 -0.5(3) . .
C106 C101 C102 C103 -0.4(3) . 2_666
C106 C101 C102 C129 177.5(2) . .
C106 C105 C110 C104 179.9(2) . .
C106 C105 C110 C109 0.2(3) . .
C106 C107 C108 C109 -1.2(3) . .
C106 C107 C108 C139 173.7(2) . .
C107 N102 C121 N101 -2.7(4) . .
C107 N102 C121 C123 173.6(2) . .
C107 C108 C109 C110 2.4(4) . .
C107 C108 C139 S102 -133.9(2) . .
C107 C108 C139 C140 47.4(4) . .
C108 C109 C110 C104 178.3(2) . .
C108 C109 C110 C105 -2.0(4) . .
C108 C139 C140 C141 179.6(3) . .
C108 C139 C140 C143 1.5(5) . .
C109 C108 C139 S102 41.0(3) . .
C109 C108 C139 C140 -137.7(3) . .
C110 C105 C106 C101 -179.8(2) . .
C110 C105 C106 C107 0.9(3) . .
C121 N101 C101 C102 178.7(2) . .
C121 N101 C101 C106 0.1(3) . .
C121 N102 C107 C106 1.6(3) . .
C121 N102 C107 C108 -178.7(2) . .
C121 C123 C124 F103 -64.5(3) . .
C121 C123 C124 F104 53.4(3) . .
C121 C123 C124 C125 173.4(2) . .
C123 C124 C125 F105 54.9(3) . .
C123 C124 C125 F106 -66.8(3) . .
C123 C124 C125 F107 174.5(2) . .
C129 S101 C132 C131 -1.4(3) . .
C129 C130 C131 C132 -1.8(4) . .
C129 C130 C133 C134 116.2(3) . .
C130 C131 C132 S101 2.0(4) . .
C130 C133 C134 C135 179.9(3) . .
C131 C130 C133 C134 -64.0(4) . .
C132 S101 C129 C102 -175.2(2) . .
C132 S101 C129 C130 0.3(2) . .
C133 C130 C131 C132 178.4(3) . .
C133 C134 C135 C136 -168.6(3) . .
C134 C135 C136 C137 -177.4(3) . .
C135 C136 C137 C138 178.3(4) . .
C139 S102 C142 C141 1.4(3) . .
C139 C108 C109 C110 -172.7(2) . .
C139 C140 C141 C142 0.1(4) . .
C139 C140 C143 C144 141.7(3) . .
C140 C141 C142 S102 -1.2(4) . .
C140 C143 C144 C145 179.9(3) . .
C141 C140 C143 C144 -36.3(4) . .
C142 S102 C139 C108 179.7(2) . .
C142 S102 C139 C140 -1.3(2) . .
C143 C140 C141 C142 178.4(3) . .
C143 C144 C145 C146 178.2(3) . .
C144 C145 C146 C147 174.0(3) . .
C145 C146 C147 C148 179.2(4) . .
